data_4508194
loop_
_publ_author_name
'Otero, Jos\'e M.'
'van der Knaap, Matthijs'
'Llamas-Saiz, Antonio L.'
'van Raaij, Mark J.'
'Amor\'in, Manuel'
'Granja, Juan R.'
'Filippov, Dmitri V.'
'van der Marel, Gijsbert A.'
'Overkleeft, Herman S.'
'Overhand, Mark'

_publ_section_title
;
 Design, Synthesis, and Structural Analysis of Turn
 Modifiedcyclo-(\a\b3\a\b2\a)2Peptide Derivatives toward Crystalline
 Hexagon-Shaped Cationic Nanochannel Assemblies
;
_journal_issue 10
_journal_name_full 'Crystal Growth &amp; Design'
_journal_page_first 4355
_journal_paper_doi 10.1021/cg4007108
_journal_volume 13
_journal_year 2013
_chemical_absolute_configuration syn
_chemical_compound_source 'synthesis as described'
_chemical_formula_moiety 'C72 H106 N12 O10, C2 F3 O2, 20 O'
_chemical_formula_sum 'C74 H106 F3 N12 O32'
_chemical_formula_weight 1732.71
_chemical_name_common JMO-04
_chemical_name_systematic
;
 ?
;
_space_group_IT_number 169
_symmetry_cell_setting hexagonal
_symmetry_Int_Tables_number 169
_symmetry_space_group_name_Hall 'P 61'
_symmetry_space_group_name_H-M 'P 61'
_atom_sites_solution_hydrogens geom
_atom_sites_solution_primary direct
_atom_sites_solution_secondary difmap
_audit_creation_date 2012-06-27T11:42:18-00:00
_audit_creation_method 'WinGX routine CIF_UPDATE'
_cell_angle_alpha 90
_cell_angle_beta 90
_cell_angle_gamma 120
_cell_formula_units_Z 6
_cell_length_a 27.931(1)
_cell_length_b 27.931(1)
_cell_length_c 22.523(2)
_cell_measurement_reflns_used 5855
_cell_measurement_temperature 100(2)
_cell_measurement_theta_max 51.874
_cell_measurement_theta_min 0.982
_cell_measurement_wavelength 1.5418
_cell_volume 15217.0(16)
_computing_cell_refinement 'HKL Scalepack (Otwinowski & Minor 1997)'
_computing_data_collection 'Collect (Bruker AXS BV, 1997-2004)'
_computing_data_reduction 'HKL Denzo and Scalepack (Otwinowski & Minor 1997)'
_computing_molecular_graphics 'Ortep-3 for Windows (Farrugia, 1997)'
_computing_publication_material 'WinGX publication routines (Farrugia, 1999)'
_computing_structure_refinement 'SHELXL-97 (Sheldrick, 2008)'
_computing_structure_solution 'SHELXD-97 (Sheldrick, 2008)'
_diffrn_ambient_temperature 100(2)
_diffrn_detector_area_resol_mean 14
_diffrn_measured_fraction_theta_full 0
_diffrn_measured_fraction_theta_max 1
_diffrn_measurement_device '135mm CCD camera on \k-goniostat'
_diffrn_measurement_device_type FR591-KappaCCD2000
_diffrn_measurement_method CCD
_diffrn_orient_matrix_type 'by Bruker AXS Collect from scalepack cell'
_diffrn_orient_matrix_UB_11 0.0266598
_diffrn_orient_matrix_UB_12 0.0351577
_diffrn_orient_matrix_UB_13 0.0204649
_diffrn_orient_matrix_UB_21 -0.0240397
_diffrn_orient_matrix_UB_22 -0.0120199
_diffrn_orient_matrix_UB_23 0.0361216
_diffrn_orient_matrix_UB_31 0.0205052
_diffrn_orient_matrix_UB_32 -0.0181267
_diffrn_orient_matrix_UB_33 0.0157405
_diffrn_radiation_monochromator 'graded mirror'
_diffrn_radiation_probe x-ray
_diffrn_radiation_source 'sealed tube'
_diffrn_radiation_type CuK\a
_diffrn_radiation_wavelength 1.54178
_diffrn_reflns_av_unetI/netI 0.017
_diffrn_reflns_limit_h_max 28
_diffrn_reflns_limit_h_min 0
_diffrn_reflns_limit_k_max 0
_diffrn_reflns_limit_k_min -24
_diffrn_reflns_limit_l_max 22
_diffrn_reflns_limit_l_min 0
_diffrn_reflns_number 5837
_diffrn_reflns_theta_full 1
_diffrn_reflns_theta_max 51.84
_diffrn_reflns_theta_min 1.83
_exptl_absorpt_coefficient_mu 0.789
_exptl_absorpt_correction_T_max 1.000
_exptl_absorpt_correction_T_min 0.777
_exptl_absorpt_correction_type multi-scan
_exptl_absorpt_process_details 'HKL Scalepack (Otwinowski & Minor 1997)'
_exptl_crystal_colour colourless
_exptl_crystal_density_diffrn 1.134
_exptl_crystal_density_method 'not measured'
_exptl_crystal_description plate
_exptl_crystal_F_000 5502
_exptl_crystal_size_max 0.20
_exptl_crystal_size_mid 0.10
_exptl_crystal_size_min 0.01
_refine_diff_density_max 0.559
_refine_diff_density_min -0.37
_refine_diff_density_rms 0.105
_refine_ls_extinction_coef 0.0014(3)
_refine_ls_extinction_expression Fc^*^=kFc[1+0.001xFc^2^\l^3^/sin(2\q)]^-1/4^
_refine_ls_extinction_method SHELXL
_refine_ls_goodness_of_fit_ref 1.822
_refine_ls_hydrogen_treatment constr
_refine_ls_matrix_type full
_refine_ls_number_parameters 1408
_refine_ls_number_reflns 5837
_refine_ls_number_restraints 2059
_refine_ls_restrained_S_all 1.636
_refine_ls_R_factor_all 0.1351
_refine_ls_R_factor_gt 0.1302
_refine_ls_shift/su_max 0.001
_refine_ls_shift/su_mean 0
_refine_ls_structure_factor_coef Fsqd
_refine_ls_weighting_details 'calc w=1/[\s^2^(Fo^2^)+(0.2000P)^2^+0.0000P] where P=(Fo^2^+2Fc^2^)/3'
_refine_ls_weighting_scheme calc
_refine_ls_wR_factor_gt 0.3355
_refine_ls_wR_factor_ref 0.3451
_reflns_number_gt 5280
_reflns_number_total 5837
_reflns_threshold_expression >2\s(I)
_cod_data_source_file cg4007108_si_002.cif
_cod_data_source_block Comp6
_cod_original_cell_volume 15217(2)
_cod_database_code 4508194

loop_
_space_group_symop_operation_xyz
'x, y, z'
'-y, x-y, z+1/3'
'-x+y, -x, z+2/3'
'-x, -y, z+1/2'
'y, -x+y, z+5/6'
'x-y, x, z+1/6'

loop_
_atom_site_label
_atom_site_type_symbol
_atom_site_fract_x
_atom_site_fract_y
_atom_site_fract_z
_atom_site_U_iso_or_equiv
_atom_site_adp_type
_atom_site_occupancy
_atom_site_symmetry_multiplicity
_atom_site_calc_flag
_atom_site_refinement_flags
_atom_site_disorder_assembly
_atom_site_disorder_group
N_1 N 1.1169(4) 0.3812(5) 0.4803(4) 0.142(3) Uani 1 1 d DU . .
O_1 O 0.9812(4) 0.2578(4) 0.4998(5) 0.150(3) Uani 1 1 d DU . .
C_1 C 1.0176(5) 0.3039(5) 0.4837(5) 0.126(3) Uani 1 1 d DU . .
CA_1 C 1.0761(5) 0.3285(5) 0.5076(6) 0.152(4) Uani 1 1 d DU . .
HA_1 H 1.0889 0.3009 0.5046 0.183 Uiso 1 1 calc R . .
CB_1 C 1.0764(8) 0.3451(7) 0.5724(6) 0.173(5) Uani 1 1 d DU . .
HB1_1 H 1.04 0.3212 0.5912 0.208 Uiso 1 1 calc R . .
HB2_1 H 1.105 0.3419 0.5953 0.208 Uiso 1 1 calc R . .
CG_1 C 1.0894(5) 0.4048(6) 0.5702(5) 0.141(4) Uani 1 1 d DU . .
HG1_1 H 1.0559 0.4071 0.5613 0.169 Uiso 1 1 calc R . .
HG2_1 H 1.1057 0.4242 0.608 0.169 Uiso 1 1 calc R . .
CD_1 C 1.1305(4) 0.4280(5) 0.5204(5) 0.132(4) Uani 1 1 d DU . .
HD1_1 H 1.1273 0.4574 0.4992 0.158 Uiso 1 1 calc R . .
HD2_1 H 1.1687 0.4439 0.5357 0.158 Uiso 1 1 calc R . .
N_2 N 1.0090(3) 0.3356(4) 0.4456(4) 0.109(2) Uani 1 1 d DU . .
H0_2 H 1.0362 0.3689 0.437 0.131 Uiso 1 1 calc R . .
O_2 O 0.8541(3) 0.2180(3) 0.3664(3) 0.113(2) Uani 1 1 d DU . .
C_2 C 0.8935(3) 0.2544(4) 0.3375(4) 0.101(3) Uani 1 1 d DU . .
CA_2 C 0.9510(4) 0.2808(5) 0.3635(4) 0.103(3) Uani 1 1 d DU . .
HA1_2 H 0.9783 0.3049 0.3334 0.123 Uiso 1 1 calc R . .
HA2_2 H 0.9597 0.2517 0.3748 0.123 Uiso 1 1 calc R . .
CB_2 C 0.9546(3) 0.3149(4) 0.4180(4) 0.089(2) Uani 1 1 d DU . .
HB_2 H 0.926 0.2896 0.447 0.107 Uiso 1 1 calc R . .
CG_2 C 0.9450(3) 0.3621(4) 0.4064(3) 0.086(2) Uani 1 1 d DU . .
HG1_2 H 0.9075 0.3471 0.3893 0.103 Uiso 1 1 calc R . .
HG2_2 H 0.9717 0.3862 0.3759 0.103 Uiso 1 1 calc R . .
CD_2 C 0.9496(3) 0.3977(3) 0.4588(4) 0.086(2) Uani 1 1 d DU . .
HD_2 H 0.989 0.4181 0.4722 0.103 Uiso 1 1 calc R . .
CE1_2 C 0.9327(4) 0.4395(4) 0.4402(5) 0.099(2) Uani 1 1 d DU . .
HE1A_2 H 0.9343 0.4617 0.4746 0.149 Uiso 1 1 calc R . .
HE1B_2 H 0.895 0.42 0.4244 0.149 Uiso 1 1 calc R . .
HE1C_2 H 0.9581 0.4639 0.4095 0.149 Uiso 1 1 calc R . .
CE2_2 C 0.9135(4) 0.3628(5) 0.5107(4) 0.106(3) Uani 1 1 d DU . .
HE2A_2 H 0.9171 0.3871 0.5438 0.158 Uiso 1 1 calc R . .
HE2B_2 H 0.9255 0.3369 0.5234 0.158 Uiso 1 1 calc R . .
HE2C_2 H 0.8748 0.3421 0.4979 0.158 Uiso 1 1 calc R . .
N_3 N 0.8882(3) 0.2705(4) 0.2833(3) 0.101(2) Uani 1 1 d DU B .
H0_3 H 0.918 0.2928 0.2629 0.121 Uiso 1 1 calc R . .
O_3 O 0.8818(2) 0.3175(2) 0.1802(4) 0.0997(19) Uani 1 1 d DU . .
C_3 C 0.8392(3) 0.2919(3) 0.2089(4) 0.093(2) Uani 1 1 d DU B .
CA_3 C 0.8334(3) 0.2518(4) 0.2572(4) 0.118(3) Uani 1 1 d DU . .
HA_3 H 0.8083 0.252 0.2887 0.142 Uiso 1 1 calc R A 1
CB_3 C 0.8127(11) 0.1941(6) 0.2380(9) 0.161(8) Uani 0.70(2) 1 d PDU B 1
HB1_3 H 0.8279 0.1773 0.2652 0.193 Uiso 0.70(2) 1 calc PR B 1
HB2_3 H 0.772 0.1736 0.243 0.193 Uiso 0.70(2) 1 calc PR B 1
CG_3 C 0.8251(12) 0.1855(7) 0.1767(10) 0.157(7) Uani 0.70(2) 1 d PDU B 1
HG1_3 H 0.8656 0.2012 0.1724 0.188 Uiso 0.70(2) 1 calc PR B 1
HG2_3 H 0.8137 0.2054 0.149 0.188 Uiso 0.70(2) 1 calc PR B 1
CD_3 C 0.7959(9) 0.1245(6) 0.1598(9) 0.141(6) Uani 0.70(2) 1 d PDU B 1
HD1_3 H 0.8205 0.119 0.1325 0.169 Uiso 0.70(2) 1 calc PR B 1
HD2_3 H 0.7922 0.1032 0.1963 0.169 Uiso 0.70(2) 1 calc PR B 1
NZ_3 N 0.7411(8) 0.0997(7) 0.1319(7) 0.144(6) Uani 0.70(2) 1 d PDU B 1
HZ1_3 H 0.7287 0.0633 0.1243 0.216 Uiso 0.70(2) 1 calc PR B 1
HZ2_3 H 0.7436 0.1175 0.0972 0.216 Uiso 0.70(2) 1 calc PR B 1
HZ3_3 H 0.7172 0.1028 0.1567 0.216 Uiso 0.70(2) 1 calc PR B 1
CB_3 C 0.7963(9) 0.1968(9) 0.2279(16) 0.102(7) Uani 0.30(2) 1 d PDU B 2
HB3_3 H 0.7716 0.1994 0.1982 0.123 Uiso 0.30(2) 1 calc PR B 2
HB4_3 H 0.7739 0.1678 0.2574 0.123 Uiso 0.30(2) 1 calc PR B 2
CG_3 C 0.8394(11) 0.1862(11) 0.1987(16) 0.102(8) Uani 0.30(2) 1 d PDU B 2
HG3_3 H 0.8773 0.2179 0.2036 0.122 Uiso 0.30(2) 1 calc PR B 2
HG4_3 H 0.8316 0.1773 0.156 0.122 Uiso 0.30(2) 1 calc PR B 2
CD_3 C 0.8302(12) 0.1358(10) 0.2350(16) 0.109(10) Uani 0.30(2) 1 d PDU B 2
HD3_3 H 0.8579 0.1473 0.2672 0.131 Uiso 0.30(2) 1 calc PR B 2
HD4_3 H 0.7929 0.1173 0.2531 0.131 Uiso 0.30(2) 1 calc PR B 2
NZ_3 N 0.836(2) 0.0978(16) 0.193(3) 0.19(2) Uani 0.30(2) 1 d PDU B 2
HZ4_3 H 0.8353 0.0695 0.2142 0.28 Uiso 0.30(2) 1 calc PR B 2
HZ5_3 H 0.8685 0.1165 0.1735 0.28 Uiso 0.30(2) 1 calc PR B 2
HZ6_3 H 0.8074 0.0839 0.167 0.28 Uiso 0.30(2) 1 calc PR B 2
N_4 N 0.7963(3) 0.2982(5) 0.2011(4) 0.117(3) Uani 1 1 d DU . .
H0_4 H 0.7657 0.2765 0.2207 0.141 Uiso 1 1 calc R B .
O_4 O 0.7817(3) 0.2955(3) 0.0388(3) 0.1016(18) Uani 1 1 d DU . .
C_4 C 0.7438(4) 0.2797(4) 0.0760(4) 0.099(2) Uani 1 1 d DU B .
CA_4 C 0.7435(4) 0.3151(4) 0.1260(5) 0.113(3) Uani 1 1 d DU . .
HA_4 H 0.7131 0.29 0.1535 0.136 Uiso 1 1 calc R B .
CB1_4 C 0.7971(4) 0.3392(5) 0.1617(5) 0.113(3) Uani 1 1 d DU B .
HB1A_4 H 0.8289 0.3522 0.1342 0.136 Uiso 1 1 calc R . .
HB1B_4 H 0.8018 0.3712 0.1851 0.136 Uiso 1 1 calc R . .
CB2_4 C 0.7301(5) 0.3598(5) 0.1056(8) 0.159(5) Uani 1 1 d DU B .
HB2_4 H 0.7003 0.3427 0.075 0.191 Uiso 1 1 calc R . .
CG1_4 C 0.7071(9) 0.3758(8) 0.1578(13) 0.260(16) Uani 1 1 d DU . .
HG1A_4 H 0.6747 0.3428 0.1736 0.39 Uiso 1 1 calc R B .
HG1B_4 H 0.6963 0.4026 0.1448 0.39 Uiso 1 1 calc R . .
HG1C_4 H 0.7354 0.3924 0.1888 0.39 Uiso 1 1 calc R . .
CG2_4 C 0.7798(7) 0.4071(7) 0.0764(10) 0.168(6) Uani 1 1 d DU . .
HG2A_4 H 0.7946 0.3927 0.0463 0.252 Uiso 1 1 calc R B .
HG2B_4 H 0.8083 0.4276 0.1064 0.252 Uiso 1 1 calc R . .
HG2C_4 H 0.769 0.4319 0.0576 0.252 Uiso 1 1 calc R . .
N_5 N 0.6998(3) 0.2292(3) 0.0746(3) 0.100(2) Uani 1 1 d DU . .
H0_5 H 0.6777 0.2166 0.1056 0.12 Uiso 1 1 calc R B .
O_5 O 0.7579(4) 0.1700(3) 0.0376(3) 0.120(2) Uani 1 1 d DU B .
C_5 C 0.7362(4) 0.1876(3) 0.0033(4) 0.100(2) Uani 1 1 d DU . .
CA_5 C 0.6877(4) 0.1944(3) 0.0221(4) 0.107(3) Uani 1 1 d DU B .
HA_5 H 0.678 0.2115 -0.0114 0.129 Uiso 1 1 calc R . .
CB_5 C 0.6379(5) 0.1379(4) 0.0356(4) 0.133(4) Uani 1 1 d DU . .
HB1_5 H 0.6069 0.1426 0.0495 0.159 Uiso 1 1 calc R B .
HB2_5 H 0.6475 0.1202 0.068 0.159 Uiso 1 1 calc R . .
CG_5 C 0.6194(4) 0.1002(3) -0.0188(4) 0.117(3) Uani 1 1 d DU B .
CD1_5 C 0.5754(4) 0.0953(4) -0.0499(5) 0.120(3) Uani 1 1 d DU . .
HD1_5 H 0.558 0.1152 -0.037 0.144 Uiso 1 1 calc R B .
CD2_5 C 0.6440(5) 0.0701(4) -0.0382(5) 0.116(3) Uani 1 1 d DU . .
HD2_5 H 0.6739 0.0723 -0.0159 0.14 Uiso 1 1 calc R B .
CE1_5 C 0.5544(4) 0.0607(3) -0.1017(4) 0.096(2) Uani 1 1 d DU B .
CE2_5 C 0.6270(4) 0.0374(4) -0.0880(4) 0.100(2) Uani 1 1 d DU B .
HE2_5 H 0.645 0.0182 -0.1015 0.12 Uiso 1 1 calc R . .
CZ1_5 C 0.5829(3) 0.0342(4) -0.1166(4) 0.094(2) Uani 1 1 d DU . .
CZ2_5 C 0.5609(5) -0.0053(5) -0.1715(5) 0.124(3) Uani 1 1 d DU B .
HZ2_5 H 0.5774 -0.0262 -0.1841 0.149 Uiso 1 1 calc R . .
CZ3_5 C 0.5169(5) -0.0078(5) -0.2000(6) 0.125(3) Uani 1 1 d DU . .
HZ3_5 H 0.5023 -0.0307 -0.234 0.15 Uiso 1 1 calc R B .
CZ4_5 C 0.4928(6) 0.0218(5) -0.1809(6) 0.142(4) Uani 1 1 d DU B .
HZ4_5 H 0.462 0.0182 -0.2027 0.171 Uiso 1 1 calc R . .
CZ5_5 C 0.5103(5) 0.0568(5) -0.1319(6) 0.126(3) Uani 1 1 d DU . .
HZ5_5 H 0.4925 0.0768 -0.1202 0.151 Uiso 1 1 calc R B .
N_6 N 0.7530(3) 0.1999(3) -0.0536(3) 0.098(2) Uani 1 1 d DU B .
O_6 O 0.8907(4) 0.2211(3) -0.0756(4) 0.125(3) Uani 1 1 d DU . .
C_6 C 0.8517(4) 0.2286(4) -0.0589(4) 0.102(3) Uani 1 1 d DU B .
CA_6 C 0.7940(4) 0.1877(4) -0.0766(4) 0.107(2) Uani 1 1 d DU . .
HA_6 H 0.785 0.1497 -0.0642 0.128 Uiso 1 1 calc R B .
CB_6 C 0.7852(5) 0.1890(6) -0.1443(4) 0.136(4) Uani 1 1 d DU B .
HB1_6 H 0.8196 0.1992 -0.1663 0.163 Uiso 1 1 calc R . .
HB2_6 H 0.7556 0.1526 -0.1586 0.163 Uiso 1 1 calc R . .
CG_6 C 0.7686(6) 0.2329(7) -0.1516(4) 0.146(4) Uani 1 1 d DU . .
HG1_6 H 0.7489 0.2282 -0.1895 0.175 Uiso 1 1 calc R B .
HG2_6 H 0.8013 0.2705 -0.15 0.175 Uiso 1 1 calc R . .
CD_6 C 0.7308(4) 0.2223(5) -0.0989(4) 0.114(3) Uani 1 1 d DU B .
HD1_6 H 0.733 0.257 -0.085 0.137 Uiso 1 1 calc R . .
HD2_6 H 0.692 0.1952 -0.1089 0.137 Uiso 1 1 calc R . .
N_7 N 0.8608(3) 0.2720(3) -0.0264(4) 0.099(2) Uani 1 1 d DU . .
H0_7 H 0.8341 0.2797 -0.0214 0.119 Uiso 1 1 calc R B .
O_7 O 1.0172(3) 0.3118(4) 0.0563(3) 0.125(3) Uani 1 1 d DU . .
C_7 C 0.9773(4) 0.3082(4) 0.0835(4) 0.098(3) Uani 1 1 d DU B .
CA_7 C 0.9199(4) 0.2804(4) 0.0567(4) 0.097(2) Uani 1 1 d DU . .
HA1_7 H 0.9087 0.2415 0.0474 0.117 Uiso 1 1 calc R B .
HA2_7 H 0.8937 0.2799 0.0866 0.117 Uiso 1 1 calc R . .
CB_7 C 0.9155(3) 0.3077(3) 0.0017(4) 0.093(2) Uani 1 1 d DU B .
HB_7 H 0.9452 0.3126 -0.0266 0.111 Uiso 1 1 calc R . .
CG_7 C 0.9220(4) 0.3643(3) 0.0151(4) 0.087(2) Uani 1 1 d DU . .
HG1_7 H 0.8924 0.3589 0.0431 0.104 Uiso 1 1 calc R B .
HG2_7 H 0.9578 0.3868 0.0358 0.104 Uiso 1 1 calc R . .
CD_7 C 0.9202(4) 0.3970(4) -0.0374(3) 0.093(2) Uani 1 1 d DU B .
HD_7 H 0.8835 0.375 -0.0573 0.112 Uiso 1 1 calc R . .
CE1_7 C 0.9258(4) 0.4514(4) -0.0167(5) 0.095(2) Uani 1 1 d DU . .
HE1A_7 H 0.9241 0.472 -0.0511 0.143 Uiso 1 1 calc R B .
HE1B_7 H 0.9612 0.4733 0.0037 0.143 Uiso 1 1 calc R . .
HE1C_7 H 0.8955 0.4439 0.0107 0.143 Uiso 1 1 calc R . .
CE2_7 C 0.9656(4) 0.4089(5) -0.0832(5) 0.104(3) Uani 1 1 d DU . .
HE2A_7 H 0.9629 0.4303 -0.1162 0.156 Uiso 1 1 calc R B .
HE2B_7 H 0.9609 0.3739 -0.0983 0.156 Uiso 1 1 calc R . .
HE2C_7 H 1.0019 0.43 -0.0643 0.156 Uiso 1 1 calc R . .
N_8 N 0.9811(3) 0.3266(3) 0.1388(3) 0.0839(18) Uani 1 1 d DU . .
H0_8 H 0.9515 0.3244 0.1554 0.101 Uiso 1 1 calc R B .
O_8 O 0.9893(2) 0.3690(3) 0.2534(3) 0.107(2) Uani 1 1 d DU B .
C_8 C 1.0297(3) 0.3873(3) 0.2205(4) 0.083(2) Uani 1 1 d DU . .
CA_8 C 1.0323(3) 0.3505(3) 0.1729(3) 0.0815(19) Uani 1 1 d DU B .
HA_8 H 1.0644 0.3729 0.146 0.098 Uiso 1 1 calc R . .
CB_8 C 1.0388(4) 0.3044(4) 0.2011(5) 0.097(2) Uani 1 1 d DU . .
HB1_8 H 1.0065 0.2817 0.2268 0.116 Uiso 1 1 calc R B .
HB2_8 H 1.0394 0.2801 0.1694 0.116 Uiso 1 1 calc R . .
CG_8 C 1.0905(4) 0.3261(4) 0.2373(5) 0.098(3) Uani 1 1 d DU B .
HG1_8 H 1.0889 0.3478 0.2712 0.117 Uiso 1 1 calc R . .
HG2_8 H 1.1229 0.3508 0.2126 0.117 Uiso 1 1 calc R . .
CD_8 C 1.0964(6) 0.2784(5) 0.2601(8) 0.134(5) Uani 1 1 d DU . .
HD1_8 H 1.0656 0.2555 0.2875 0.161 Uiso 1 1 calc R B .
HD2_8 H 1.0947 0.2548 0.2264 0.161 Uiso 1 1 calc R . .
NZ_8 N 1.1484(5) 0.2990(6) 0.2907(6) 0.147(4) Uani 1 1 d DU B .
HZ1_8 H 1.151 0.2701 0.3057 0.221 Uiso 1 1 calc R . .
HZ2_8 H 1.1504 0.3216 0.3208 0.221 Uiso 1 1 calc R . .
HZ3_8 H 1.1767 0.3183 0.2648 0.221 Uiso 1 1 calc R . .
N_9 N 1.0728(3) 0.4384(3) 0.2251(3) 0.0830(18) Uani 1 1 d DU B .
H0_9 H 1.1008 0.4485 0.2007 0.1 Uiso 1 1 calc R . .
O_9 O 1.0919(2) 0.4460(3) 0.3881(4) 0.119(2) Uani 1 1 d DU . .
C_9 C 1.1274(4) 0.4643(4) 0.3504(5) 0.119(3) Uani 1 1 d DU . .
CA_9 C 1.1304(3) 0.5029(4) 0.3023(5) 0.123(3) Uani 1 1 d DU B .
HA_9 H 1.1606 0.5092 0.274 0.148 Uiso 1 1 calc R . .
CB1_9 C 1.0757(3) 0.4779(4) 0.2684(5) 0.104(3) Uani 1 1 d DU . .
HB1A_9 H 1.0445 0.4594 0.2966 0.124 Uiso 1 1 calc R B .
HB1B_9 H 1.0725 0.5076 0.2481 0.124 Uiso 1 1 calc R . .
CB2_9 C 1.1447(5) 0.5588(5) 0.3317(6) 0.154(5) Uani 1 1 d DU . .
HB2_9 H 1.1109 0.5535 0.3528 0.185 Uiso 1 1 calc R B .
CG1_9 C 1.1909(5) 0.5783(7) 0.3769(8) 0.189(7) Uani 1 1 d DU B .
HG1A_9 H 1.1822 0.5488 0.4057 0.283 Uiso 1 1 calc R . .
HG1B_9 H 1.1947 0.6109 0.3976 0.283 Uiso 1 1 calc R . .
HG1C_9 H 1.2256 0.588 0.3566 0.283 Uiso 1 1 calc R . .
CG2_9 C 1.1587(12) 0.6019(6) 0.2834(9) 0.242(12) Uani 1 1 d DU B .
HG2A_9 H 1.1272 0.5893 0.2563 0.363 Uiso 1 1 calc R . .
HG2B_9 H 1.1912 0.6072 0.2613 0.363 Uiso 1 1 calc R . .
HG2C_9 H 1.1666 0.637 0.3016 0.363 Uiso 1 1 calc R . .
N_10 N 1.1721(4) 0.4564(5) 0.3507(5) 0.153(4) Uani 1 1 d DU C .
H0_10 H 1.1927 0.4634 0.3187 0.183 Uiso 1 1 calc R . .
O_10 O 1.1185(4) 0.3417(5) 0.3940(5) 0.158(4) Uani 1 1 d DU . .
C_10 C 1.1371(4) 0.3826(5) 0.4265(5) 0.157(4) Uani 1 1 d DU C .
CA_10 C 1.1847(4) 0.4365(5) 0.4039(5) 0.155(4) Uani 1 1 d DU . .
HA1_10 H 1.1962 0.4652 0.4356 0.186 Uiso 0.470(10) 1 calc PR C 1
HA2_10 H 1.1935 0.4649 0.4354 0.186 Uiso 0.530(10) 1 calc PR C 2
CB_10 C 1.2373(9) 0.4355(15) 0.3804(9) 0.145(10) Uani 0.470(10) 1 d PDU C 1
HB1_10 H 1.2277 0.4033 0.3546 0.174 Uiso 0.470(10) 1 calc PR C 1
HB2_10 H 1.2635 0.4701 0.3597 0.174 Uiso 0.470(10) 1 calc PR C 1
CG_10 C 1.2582(6) 0.4303(7) 0.4411(8) 0.095(5) Uani 0.470(10) 1 d PDU C 1
CD1_10 C 1.2387(8) 0.3774(8) 0.4597(9) 0.103(8) Uani 0.470(10) 1 d PDU C 1
HD1_10 H 1.2126 0.348 0.4355 0.123 Uiso 0.470(10) 1 calc PR C 1
CD2_10 C 1.2907(12) 0.4729(9) 0.4789(12) 0.154(13) Uani 0.470(10) 1 d PDU C 1
HD2_10 H 1.3029 0.5102 0.4682 0.185 Uiso 0.470(10) 1 calc PR C 1
CE1_10 C 1.2553(9) 0.3647(9) 0.5120(11) 0.121(7) Uani 0.470(10) 1 d PDU C 1
CE2_10 C 1.3053(15) 0.4602(11) 0.5333(13) 0.181(15) Uani 0.470(10) 1 d PDU C 1
HE2_10 H 1.3279 0.4896 0.5595 0.217 Uiso 0.470(10) 1 calc PR C 1
CZ1_10 C 1.2884(16) 0.4065(11) 0.5509(13) 0.148(14) Uani 0.470(10) 1 d PDU C 1
CZ2_10 C 1.3098(16) 0.4015(15) 0.6083(15) 0.183(13) Uani 0.470(10) 1 d PDU C 1
HZ2_10 H 1.3372 0.4326 0.6295 0.22 Uiso 0.470(10) 1 calc PR C 1
CZ3_10 C 1.2874(16) 0.3485(15) 0.6293(12) 0.176(13) Uani 0.470(10) 1 d PDU C 1
HZ3_10 H 1.2958 0.3417 0.6682 0.211 Uiso 0.470(10) 1 calc PR C 1
CZ4_10 C 1.2524(18) 0.3053(15) 0.5932(15) 0.21(2) Uani 0.470(10) 1 d PDU C 1
HZ4_10 H 1.2388 0.2684 0.6063 0.252 Uiso 0.470(10) 1 calc PR C 1
CZ5_10 C 1.2365(15) 0.3145(12) 0.5381(15) 0.18(2) Uani 0.470(10) 1 d PDU C 1
HZ5_10 H 1.2102 0.283 0.5166 0.22 Uiso 0.470(10) 1 calc PR C 1
CB_10 C 1.2338(7) 0.4250(10) 0.4015(8) 0.133(7) Uani 0.530(10) 1 d PDU C 2
HB3_10 H 1.2285 0.4019 0.366 0.159 Uiso 0.530(10) 1 calc PR C 2
HB4_10 H 1.268 0.4608 0.395 0.159 Uiso 0.530(10) 1 calc PR C 2
CG_10 C 1.2436(5) 0.3970(9) 0.4543(7) 0.125(7) Uani 0.530(10) 1 d PDU C 2
CD1_10 C 1.2341(7) 0.3430(10) 0.4553(10) 0.151(8) Uani 0.530(10) 1 d PDU C 2
HD3_10 H 1.219 0.3205 0.4211 0.182 Uiso 0.530(10) 1 calc PR C 2
CD2_10 C 1.2660(7) 0.4281(11) 0.5060(8) 0.143(7) Uani 0.530(10) 1 d PDU C 2
HD4_10 H 1.2749 0.4656 0.5067 0.171 Uiso 0.530(10) 1 calc PR C 2
CE1_10 C 1.2459(12) 0.3210(12) 0.5046(11) 0.170(8) Uani 0.530(10) 1 d PDU C 2
CE2_10 C 1.2753(15) 0.4054(14) 0.5556(11) 0.161(9) Uani 0.530(10) 1 d PDU C 2
HE3_10 H 1.2909 0.4278 0.5898 0.194 Uiso 0.530(10) 1 calc PR C 2
CZ1_10 C 1.2625(10) 0.3507(14) 0.5571(11) 0.176(9) Uani 0.530(10) 1 d PDU C 2
CZ2_10 C 1.2707(19) 0.3279(19) 0.604(2) 0.218(15) Uani 0.530(10) 1 d PDU C 2
HZ2B_10 H 1.2831 0.3498 0.6395 0.262 Uiso 0.530(10) 1 calc PR C 2
CZ3_10 C 1.2628(16) 0.2751(19) 0.608(2) 0.26(2) Uani 0.530(10) 1 d PDU C 2
HZ3B_10 H 1.2689 0.2607 0.6432 0.316 Uiso 0.530(10) 1 calc PR C 2
CZ4_10 C 1.246(2) 0.2442(18) 0.556(2) 0.29(2) Uani 0.530(10) 1 d PDU C 2
HZ4B_10 H 1.2431 0.2091 0.5527 0.343 Uiso 0.530(10) 1 calc PR C 2
CZ5_10 C 1.2323(13) 0.2669(14) 0.5085(18) 0.215(12) Uani 0.530(10) 1 d PDU C 2
HZ5B_10 H 1.2121 0.2432 0.4765 0.258 Uiso 0.530(10) 1 calc PR C 2
C1_22 C 0.6928(7) 0.3042(7) 0.2869(7) 0.118(7) Uani 0.530(10) 1 d PDU C 1
O1_22 O 0.7372(6) 0.3444(8) 0.3117(6) 0.123(5) Uani 0.530(10) 1 d PDU C 1
O2_22 O 0.6903(5) 0.2630(5) 0.2644(6) 0.101(4) Uani 0.530(10) 1 d PDU C 1
C2_22 C 0.6431(8) 0.3114(8) 0.2847(10) 0.156(12) Uani 0.530(10) 1 d PDU C 1
F1_22 F 0.6520(10) 0.3611(8) 0.2899(10) 0.216(12) Uani 0.530(10) 1 d PDU C 1
F2_22 F 0.6057(7) 0.2795(10) 0.3237(14) 0.32(3) Uani 0.530(10) 1 d PDU C 1
F3_22 F 0.6154(13) 0.2914(12) 0.2351(11) 0.32(2) Uani 0.530(10) 1 d PDU C 1
C1_22 C 0.7317(5) 0.2981(6) 0.3106(6) 0.061(4) Uani 0.470(10) 1 d PDU C 2
O1_22 O 0.702(3) 0.319(3) 0.294(3) 0.47(5) Uani 0.470(10) 1 d PDU C 2
O2_22 O 0.726(3) 0.256(2) 0.289(3) 0.60(7) Uani 0.470(10) 1 d PDU C 2
C2_22 C 0.7743(6) 0.3300(7) 0.3561(7) 0.100(7) Uani 0.470(10) 1 d PDU C 2
F1_22 F 0.7712(12) 0.3143(11) 0.4087(6) 0.27(2) Uani 0.470(10) 1 d PDU C 2
F2_22 F 0.8193(4) 0.3332(5) 0.3341(5) 0.100(4) Uani 0.470(10) 1 d PDU C 2
F3_22 F 0.7811(5) 0.3795(5) 0.3563(10) 0.146(7) Uani 0.470(10) 1 d PDU C 2
O_101 O 0.6952(4) 0.1725(3) 0.3239(4) 0.135(3) Uani 1 1 d U . .
O_102 O 1.0062(5) 0.2706(7) -0.0799(8) 0.204(6) Uani 1 1 d U . .
O_103 O 0.9958(18) 0.196(2) 0.587(2) 0.42(3) Uani 1 1 d U . .
O_104 O 0.886(2) 0.1314(16) -0.133(3) 0.45(3) Uani 1 1 d U . .
O_105 O 0.5465(14) 0.1623(18) 0.2803(10) 0.36(2) Uani 1 1 d U . .
O_106 O 1.1466(17) 0.1878(16) 0.247(3) 0.42(3) Uani 1 1 d U . .
O_107 O 1.069(2) 0.2210(12) 0.414(3) 0.43(3) Uani 1 1 d U . .
O_108 O 0.610(2) 0.112(3) 0.235(3) 0.32(3) Uani 0.5 1 d PU D 1
O_108 O 0.6525(10) 0.1059(10) 0.2023(10) 0.143(6) Uani 0.5 1 d PU E 2
O_109 O 0.988(2) 0.151(3) 0.172(3) 0.30(2) Uani 0.5 1 d PU F 1
O_109 O 1.141(3) 0.203(2) 0.341(3) 0.29(2) Uani 0.5 1 d PU G 2
O_110 O 0.885(2) 0.115(3) 0.031(4) 0.32(3) Uani 0.5 1 d PU H 1
O_110 O 0.9907(14) 0.1918(13) 0.0531(16) 0.195(10) Uani 0.5 1 d PU I 2
O_111 O 0.8804(15) 0.0995(17) -0.260(2) 0.238(15) Uani 0.5 1 d PU J 1
O_111 O 0.928(3) 0.111(2) -0.351(3) 0.31(3) Uani 0.5 1 d PU K 2
O_112 O 1.046(5) 0.067(4) -0.210(6) 0.43(5) Uani 0.5 1 d PU L 1
O_112 O 0.988(4) 0.070(4) -0.314(5) 0.39(4) Uani 0.5 1 d PU M 2
O_113 O 0.860(3) 0.057(3) 0.294(4) 0.36(4) Uani 0.5 1 d PU N 1
O_113 O 0.929(3) -0.046(4) 0.468(4) 0.39(4) Uani 0.5 1 d PU O 2
O_114 O 0.8374(15) 0.012(3) 0.037(2) 0.30(2) Uani 0.5 1 d PU P 1
O_114 O 0.848(3) -0.016(3) 0.128(4) 0.34(3) Uani 0.5 1 d PU Q 2
O_115 O 0.7380(10) 0.2450(6) 0.4114(6) 0.128(7) Uani 0.5 1 d PU R 1
O_115 O 0.7674(6) 0.2278(7) 0.4153(7) 0.099(4) Uani 0.5 1 d PU S 2
O_116 O 0.945(2) 0.1689(15) 0.282(3) 0.28(2) Uani 0.5 1 d PU T 1
O_116 O 0.951(3) 0.179(2) 0.122(4) 0.32(3) Uani 0.5 1 d PU U 2
O_117 O 0.972(6) 0.085(6) 0.424(8) 0.49(7) Uani 0.5 1 d PU V 1
O_117 O 1.002(3) 0.088(3) 0.488(5) 0.36(3) Uani 0.5 1 d PU W 2
O_118 O 0.6189(6) 0.1979(6) 0.1700(6) 0.127(6) Uani 0.5 1 d PU X 1
O_118 O 0.664(2) 0.1917(12) 0.2197(12) 0.246(17) Uani 0.5 1 d PU Y 2
O_119 O 0.7749(7) 0.3269(7) 0.4581(9) 0.136(6) Uani 0.530(10) 1 d PU C 1
O_119 O 0.6157(8) 0.2218(12) 0.3068(10) 0.167(10) Uani 0.470(10) 1 d PU C 2
O_120 O 0.8674(18) 0.125(2) 0.402(2) 0.248(17) Uani 0.5 1 d PU Z 1
O_120 O 0.911(3) 0.113(3) 0.365(3) 0.30(2) Uani 0.5 1 d PU A 2

loop_
_atom_site_aniso_label
_atom_site_aniso_U_11
_atom_site_aniso_U_22
_atom_site_aniso_U_33
_atom_site_aniso_U_23
_atom_site_aniso_U_13
_atom_site_aniso_U_12
N_1 0.097(5) 0.202(9) 0.137(6) -0.071(6) -0.056(4) 0.081(5)
O_1 0.151(7) 0.153(7) 0.147(8) -0.006(6) -0.054(7) 0.076(5)
C_1 0.118(6) 0.169(9) 0.109(8) -0.010(7) -0.034(6) 0.085(6)
CA_1 0.139(7) 0.181(8) 0.150(8) -0.052(7) -0.082(7) 0.090(6)
CB_1 0.177(13) 0.216(11) 0.133(7) -0.023(8) -0.063(8) 0.102(11)
CG_1 0.138(9) 0.221(11) 0.094(6) -0.036(7) -0.045(5) 0.113(10)
CD_1 0.089(6) 0.186(8) 0.129(8) -0.064(7) -0.035(5) 0.076(6)
N_2 0.075(4) 0.147(7) 0.096(5) 0.002(5) -0.020(4) 0.048(4)
O_2 0.090(4) 0.122(5) 0.083(4) 0.000(4) -0.004(3) 0.020(3)
C_2 0.080(5) 0.118(7) 0.079(5) -0.015(5) -0.002(4) 0.031(5)
CA_2 0.082(5) 0.126(7) 0.090(6) -0.011(5) -0.004(4) 0.044(5)
CB_2 0.057(4) 0.120(6) 0.076(5) -0.003(4) -0.009(4) 0.033(4)
CG_2 0.067(4) 0.117(6) 0.057(4) 0.002(4) -0.004(3) 0.034(4)
CD_2 0.060(4) 0.100(5) 0.075(5) -0.002(4) -0.013(4) 0.024(4)
CE1_2 0.077(5) 0.102(6) 0.102(6) 0.002(5) -0.007(5) 0.032(4)
CE2_2 0.098(6) 0.121(7) 0.074(5) 0.002(5) 0.014(5) 0.037(5)
N_3 0.070(4) 0.120(6) 0.076(4) -0.011(4) 0.001(3) 0.019(4)
O_3 0.072(3) 0.076(3) 0.132(5) 0.006(3) 0.018(3) 0.022(3)
C_3 0.060(4) 0.101(5) 0.078(5) -0.033(4) -0.007(4) 0.009(4)
CA_3 0.071(5) 0.133(6) 0.086(6) -0.008(4) -0.014(4) 0.003(5)
CB_3 0.181(18) 0.128(7) 0.112(11) -0.017(8) -0.076(11) 0.031(11)
CG_3 0.231(18) 0.123(9) 0.150(13) 0.016(9) -0.005(14) 0.113(10)
CD_3 0.196(14) 0.109(9) 0.119(12) 0.031(8) 0.030(11) 0.077(11)
NZ_3 0.197(13) 0.151(11) 0.101(10) 0.050(8) 0.039(8) 0.101(10)
CB_3 0.094(14) 0.116(9) 0.09(2) -0.014(11) -0.026(12) 0.051(10)
CG_3 0.051(12) 0.106(13) 0.12(2) 0.031(11) 0.005(13) 0.020(11)
CD_3 0.073(16) 0.068(15) 0.15(3) 0.010(13) 0.008(18) 0.010(12)
NZ_3 0.15(3) 0.14(2) 0.27(7) -0.08(4) -0.05(4) 0.07(3)
N_4 0.064(4) 0.182(8) 0.076(5) -0.023(5) -0.003(4) 0.039(5)
O_4 0.088(4) 0.082(4) 0.114(5) -0.017(3) -0.017(3) 0.027(3)
C_4 0.093(6) 0.092(5) 0.102(6) -0.020(5) -0.035(4) 0.038(4)
CA_4 0.075(5) 0.103(6) 0.156(8) -0.041(5) -0.027(5) 0.042(5)
CB1_4 0.078(5) 0.131(8) 0.113(7) -0.050(5) -0.019(5) 0.040(5)
CB2_4 0.131(9) 0.099(7) 0.252(18) -0.020(8) -0.035(9) 0.061(6)
CG1_4 0.187(17) 0.164(15) 0.46(4) 0.02(2) 0.13(3) 0.110(14)
CG2_4 0.152(11) 0.153(10) 0.217(18) 0.019(11) 0.002(10) 0.089(9)
N_5 0.102(5) 0.090(4) 0.073(4) -0.005(3) 0.001(4) 0.022(4)
O_5 0.184(7) 0.115(5) 0.054(3) 0.003(3) 0.002(4) 0.070(5)
C_5 0.110(5) 0.077(5) 0.060(5) -0.004(4) -0.005(4) 0.007(4)
CA_5 0.114(6) 0.081(5) 0.074(5) -0.003(4) -0.002(5) 0.010(4)
CB_5 0.137(7) 0.086(6) 0.093(6) -0.005(5) 0.026(6) -0.006(5)
CG_5 0.120(7) 0.094(6) 0.086(6) 0.003(4) 0.028(5) 0.015(5)
CD1_5 0.113(7) 0.077(6) 0.127(8) 0.019(5) 0.023(5) 0.015(5)
CD2_5 0.147(8) 0.087(6) 0.086(6) 0.011(4) 0.013(5) 0.036(6)
CE1_5 0.096(5) 0.077(5) 0.115(6) 0.034(4) 0.027(4) 0.043(4)
CE2_5 0.104(6) 0.106(6) 0.099(6) 0.011(5) 0.009(5) 0.059(5)
CZ1_5 0.089(5) 0.089(5) 0.102(6) 0.039(4) 0.011(4) 0.042(4)
CZ2_5 0.138(8) 0.126(8) 0.087(6) 0.016(5) 0.007(5) 0.049(7)
CZ3_5 0.125(8) 0.126(8) 0.097(7) 0.004(6) -0.008(6) 0.043(6)
CZ4_5 0.171(11) 0.130(9) 0.114(8) 0.016(6) 0.015(7) 0.066(8)
CZ5_5 0.139(9) 0.142(9) 0.121(8) 0.024(6) 0.008(6) 0.088(8)
N_6 0.102(4) 0.083(4) 0.058(3) -0.006(3) -0.014(3) 0.008(4)
O_6 0.139(5) 0.124(5) 0.100(5) -0.043(4) 0.004(4) 0.056(5)
C_6 0.111(5) 0.098(6) 0.061(5) -0.017(4) 0.001(4) 0.025(5)
CA_6 0.129(5) 0.090(5) 0.063(5) -0.028(4) -0.005(4) 0.027(5)
CB_6 0.126(8) 0.143(9) 0.065(5) -0.034(6) -0.008(5) 0.012(6)
CG_6 0.144(10) 0.176(12) 0.059(5) 0.008(6) -0.015(5) 0.037(8)
CD_6 0.102(6) 0.114(7) 0.071(5) 0.015(5) -0.012(4) 0.012(5)
N_7 0.098(5) 0.092(5) 0.095(5) -0.035(4) -0.030(4) 0.038(4)
O_7 0.112(5) 0.180(7) 0.077(4) -0.037(5) 0.004(4) 0.069(5)
C_7 0.084(5) 0.113(7) 0.089(6) -0.024(5) -0.005(4) 0.042(5)
CA_7 0.088(5) 0.089(5) 0.092(6) -0.023(4) -0.021(4) 0.028(4)
CB_7 0.088(5) 0.096(5) 0.083(5) -0.031(4) -0.016(4) 0.038(4)
CG_7 0.087(5) 0.086(4) 0.066(4) -0.022(3) -0.001(4) 0.027(4)
CD_7 0.098(5) 0.114(6) 0.056(4) -0.018(4) 0.002(4) 0.044(5)
CE1_7 0.083(5) 0.105(6) 0.092(6) 0.000(5) 0.014(5) 0.044(5)
CE2_7 0.100(6) 0.120(7) 0.085(6) -0.003(5) 0.017(5) 0.050(6)
N_8 0.066(4) 0.095(4) 0.077(4) -0.019(3) -0.004(3) 0.031(3)
O_8 0.067(3) 0.116(4) 0.106(4) -0.028(4) 0.018(3) 0.021(3)
C_8 0.059(4) 0.088(5) 0.084(5) -0.022(4) 0.002(4) 0.023(4)
CA_8 0.069(4) 0.094(5) 0.069(5) -0.010(4) 0.001(3) 0.032(4)
CB_8 0.100(6) 0.096(6) 0.093(6) -0.011(5) -0.010(5) 0.049(5)
CG_8 0.103(6) 0.095(6) 0.096(6) -0.013(5) -0.013(5) 0.050(5)
CD_8 0.135(9) 0.113(8) 0.152(12) 0.021(8) -0.025(8) 0.059(7)
NZ_8 0.172(9) 0.181(10) 0.118(8) 0.006(8) -0.033(7) 0.109(9)
N_9 0.069(4) 0.081(4) 0.083(4) -0.009(3) 0.008(3) 0.026(3)
O_9 0.056(3) 0.129(5) 0.147(6) -0.055(4) 0.006(3) 0.028(3)
C_9 0.070(5) 0.142(7) 0.129(7) -0.074(5) -0.003(5) 0.041(5)
CA_9 0.077(5) 0.119(6) 0.137(7) -0.067(4) 0.020(5) 0.022(5)
CB1_9 0.080(5) 0.084(5) 0.115(7) -0.031(5) 0.023(4) 0.017(4)
CB2_9 0.114(8) 0.106(6) 0.176(11) -0.074(6) 0.025(7) 0.005(6)
CG1_9 0.098(8) 0.161(12) 0.247(17) -0.121(12) -0.002(9) 0.020(8)
CG2_9 0.29(3) 0.099(7) 0.211(16) -0.061(8) 0.024(16) 0.005(11)
N_10 0.084(5) 0.240(11) 0.140(7) -0.103(6) -0.034(5) 0.086(6)
O_10 0.117(6) 0.219(9) 0.156(8) -0.087(8) -0.064(6) 0.098(6)
C_10 0.083(6) 0.233(10) 0.155(8) -0.100(7) -0.048(5) 0.079(6)
CA_10 0.074(5) 0.244(10) 0.142(8) -0.106(7) -0.037(5) 0.076(5)
CB_10 0.110(13) 0.24(3) 0.107(14) 0.007(14) -0.004(10) 0.104(16)
CG_10 0.083(13) 0.112(10) 0.077(11) -0.005(8) 0.019(8) 0.039(11)
CD1_10 0.097(18) 0.111(10) 0.136(17) -0.016(10) -0.003(14) 0.080(12)
CD2_10 0.15(2) 0.124(13) 0.21(3) -0.054(14) -0.10(2) 0.083(17)
CE1_10 0.077(13) 0.142(13) 0.154(19) 0.018(10) -0.001(13) 0.062(13)
CE2_10 0.23(4) 0.178(15) 0.19(3) -0.087(18) -0.13(3) 0.14(2)
CZ1_10 0.13(3) 0.193(15) 0.16(2) -0.018(15) -0.04(2) 0.10(2)
CZ2_10 0.25(4) 0.26(3) 0.13(2) -0.051(18) -0.04(2) 0.20(3)
CZ3_10 0.22(4) 0.31(3) 0.091(17) 0.009(16) 0.044(16) 0.21(3)
CZ4_10 0.15(4) 0.26(3) 0.15(3) 0.11(2) 0.04(2) 0.05(3)
CZ5_10 0.15(4) 0.174(15) 0.18(3) 0.074(18) 0.00(3) 0.04(2)
CB_10 0.085(9) 0.23(2) 0.089(10) -0.097(11) -0.026(10) 0.080(11)
CG_10 0.039(10) 0.196(19) 0.097(11) -0.058(12) -0.002(10) 0.026(13)
CD1_10 0.100(15) 0.26(2) 0.138(13) -0.083(15) -0.016(13) 0.12(2)
CD2_10 0.063(11) 0.27(2) 0.106(11) -0.092(13) -0.029(10) 0.093(15)
CE1_10 0.11(2) 0.26(2) 0.151(18) -0.031(17) 0.019(18) 0.11(3)
CE2_10 0.074(14) 0.32(2) 0.102(11) -0.081(17) -0.026(12) 0.11(2)
CZ1_10 0.09(2) 0.34(3) 0.135(14) -0.036(17) 0.003(15) 0.13(3)
CZ2_10 0.13(3) 0.40(4) 0.15(2) 0.02(3) 0.03(3) 0.14(4)
CZ3_10 0.13(3) 0.42(5) 0.28(4) 0.09(4) 0.07(3) 0.17(4)
CZ4_10 0.19(4) 0.31(4) 0.38(7) 0.04(4) 0.01(5) 0.15(4)
CZ5_10 0.15(2) 0.28(2) 0.25(3) 0.01(2) 0.07(2) 0.13(3)
C1_22 0.149(14) 0.144(15) 0.087(13) -0.043(12) -0.041(13) 0.093(13)
O1_22 0.133(10) 0.180(14) 0.066(7) -0.040(9) -0.030(7) 0.087(10)
O2_22 0.113(8) 0.112(8) 0.099(8) -0.005(6) -0.015(7) 0.072(7)
C2_22 0.124(16) 0.13(2) 0.23(4) -0.07(2) -0.03(2) 0.077(16)
F1_22 0.31(3) 0.27(2) 0.197(18) -0.069(17) -0.117(19) 0.24(2)
F2_22 0.092(11) 0.20(2) 0.60(8) -0.11(4) 0.02(2) 0.022(12)
F3_22 0.52(5) 0.40(4) 0.28(3) -0.27(3) -0.32(3) 0.40(4)
C1_22 0.044(7) 0.068(9) 0.061(9) 0.014(6) 0.002(6) 0.021(6)
O1_22 0.49(8) 0.58(9) 0.57(11) -0.01(7) -0.26(8) 0.43(8)
O2_22 0.87(16) 0.39(7) 0.68(13) -0.44(8) -0.43(11) 0.43(9)
C2_22 0.066(10) 0.116(17) 0.099(14) -0.023(11) 0.022(8) 0.032(10)
F1_22 0.50(5) 0.45(5) 0.115(13) -0.15(2) -0.17(2) 0.43(5)
F2_22 0.077(6) 0.128(8) 0.086(7) -0.007(6) 0.003(5) 0.045(6)
F3_22 0.102(8) 0.078(7) 0.26(2) 0.036(10) 0.026(11) 0.046(6)
O_101 0.161(7) 0.097(5) 0.108(5) 0.015(4) 0.010(5) 0.036(5)
O_102 0.144(8) 0.254(14) 0.218(13) -0.096(12) -0.041(9) 0.102(9)
O_103 0.40(4) 0.49(5) 0.47(5) 0.26(4) 0.04(4) 0.29(4)
O_104 0.57(6) 0.29(3) 0.54(6) -0.18(4) 0.00(5) 0.25(4)
O_105 0.34(3) 0.45(4) 0.162(15) -0.05(2) -0.028(18) 0.10(3)
O_106 0.33(3) 0.28(3) 0.68(8) 0.07(4) -0.12(5) 0.16(3)
O_107 0.47(5) 0.23(2) 0.49(5) -0.04(3) 0.22(5) 0.11(3)
O_108 0.26(4) 0.31(4) 0.23(4) 0.06(4) -0.03(4) 0.03(3)
O_108 0.160(15) 0.169(15) 0.131(14) 0.007(12) -0.033(12) 0.106(14)
O_109 0.21(3) 0.29(4) 0.36(5) 0.06(4) 0.03(4) 0.11(3)
O_109 0.34(5) 0.23(3) 0.32(5) 0.05(3) -0.08(4) 0.17(3)
O_110 0.22(3) 0.35(5) 0.44(6) 0.04(5) 0.04(4) 0.18(4)
O_110 0.21(2) 0.19(2) 0.20(2) 0.01(2) 0.03(2) 0.114(19)
O_111 0.19(2) 0.21(3) 0.25(3) -0.03(3) 0.00(2) 0.05(2)
O_111 0.38(5) 0.23(3) 0.32(5) -0.08(3) 0.07(4) 0.15(3)
O_112 0.45(8) 0.37(6) 0.42(8) 0.03(6) -0.06(6) 0.17(5)
O_112 0.33(6) 0.37(6) 0.38(7) 0.02(5) 0.00(5) 0.12(5)
O_113 0.33(5) 0.42(6) 0.46(7) -0.01(5) 0.12(4) 0.28(5)
O_113 0.35(5) 0.45(7) 0.33(5) -0.12(5) 0.12(4) 0.17(4)
O_114 0.16(2) 0.42(6) 0.23(3) 0.03(4) 0.05(2) 0.09(3)
O_114 0.29(4) 0.34(5) 0.43(6) 0.03(5) 0.11(4) 0.18(4)
O_115 0.167(15) 0.071(8) 0.075(8) 0.012(7) -0.015(10) 0.006(9)
O_115 0.097(8) 0.112(10) 0.095(9) 0.021(7) 0.008(7) 0.057(8)
O_116 0.28(4) 0.16(2) 0.30(4) -0.02(3) 0.03(4) 0.03(2)
O_116 0.34(5) 0.26(4) 0.36(6) -0.09(4) -0.02(5) 0.14(4)
O_117 0.44(8) 0.53(9) 0.48(9) -0.01(7) 0.01(6) 0.24(6)
O_117 0.32(5) 0.33(5) 0.37(6) 0.03(5) -0.01(5) 0.13(4)
O_118 0.092(8) 0.097(8) 0.087(9) -0.026(7) 0.030(7) -0.031(7)
O_118 0.41(5) 0.153(17) 0.112(15) 0.036(14) 0.05(2) 0.09(2)
O_119 0.144(12) 0.142(12) 0.131(14) -0.077(10) -0.034(10) 0.078(10)
O_119 0.112(12) 0.23(2) 0.127(14) -0.085(16) -0.030(11) 0.065(14)
O_120 0.22(3) 0.32(4) 0.26(3) 0.11(3) 0.11(3) 0.18(3)
O_120 0.27(4) 0.29(4) 0.26(4) 0.01(4) 0.05(4) 0.06(3)

loop_
_atom_type_symbol
_atom_type_description
_atom_type_scat_dispersion_real
_atom_type_scat_dispersion_imag
_atom_type_scat_source
C C 0.0181 0 'International Tables Vol C Tables 4.2.6.8 and 6.1.1.4'
H H 0 0 'International Tables Vol C Tables 4.2.6.8 and 6.1.1.4'
N N 0.0311 0 'International Tables Vol C Tables 4.2.6.8 and 6.1.1.4'
O O 0.0492 0 'International Tables Vol C Tables 4.2.6.8 and 6.1.1.4'
F F 0.0727 0 'International Tables Vol C Tables 4.2.6.8 and 6.1.1.4'

loop_
_geom_angle_atom_site_label_1
_geom_angle_atom_site_label_2
_geom_angle_atom_site_label_3
_geom_angle
C_10 N_1 CD_1 127.9(11)
C_10 N_1 CA_1 121.0(10)
CD_1 N_1 CA_1 111.1(9)
O_1 C_1 N_2 123.7(9)
O_1 C_1 CA_1 120.5(10)
N_2 C_1 CA_1 115.8(10)
N_1 CA_1 C_1 115.2(9)
N_1 CA_1 CB_1 102.2(10)
C_1 CA_1 CB_1 108.6(11)
N_1 CA_1 HA_1 110.2
C_1 CA_1 HA_1 110.2
CB_1 CA_1 HA_1 110.2
CG_1 CB_1 CA_1 105.2(11)
CG_1 CB_1 HB1_1 110.7
CA_1 CB_1 HB1_1 110.7
CG_1 CB_1 HB2_1 110.7
CA_1 CB_1 HB2_1 110.7
HB1_1 CB_1 HB2_1 108.8
CD_1 CG_1 CB_1 102.2(11)
CD_1 CG_1 HG1_1 111.3
CB_1 CG_1 HG1_1 111.3
CD_1 CG_1 HG2_1 111.3
CB_1 CG_1 HG2_1 111.3
HG1_1 CG_1 HG2_1 109.2
N_1 CD_1 CG_1 105.7(10)
N_1 CD_1 HD1_1 110.6
CG_1 CD_1 HD1_1 110.6
N_1 CD_1 HD2_1 110.6
CG_1 CD_1 HD2_1 110.6
HD1_1 CD_1 HD2_1 108.7
C_1 N_2 CB_2 120.3(9)
C_1 N_2 H0_2 119.8
CB_2 N_2 H0_2 119.8
O_2 C_2 N_3 123.4(8)
O_2 C_2 CA_2 119.1(9)
N_3 C_2 CA_2 117.5(8)
C_2 CA_2 CB_2 109.7(7)
C_2 CA_2 HA1_2 109.7
CB_2 CA_2 HA1_2 109.7
C_2 CA_2 HA2_2 109.7
CB_2 CA_2 HA2_2 109.7
HA1_2 CA_2 HA2_2 108.2
N_2 CB_2 CG_2 109.6(7)
N_2 CB_2 CA_2 108.5(7)
CG_2 CB_2 CA_2 115.2(7)
N_2 CB_2 HB_2 107.8
CG_2 CB_2 HB_2 107.8
CA_2 CB_2 HB_2 107.8
CB_2 CG_2 CD_2 116.7(7)
CB_2 CG_2 HG1_2 108.1
CD_2 CG_2 HG1_2 108.1
CB_2 CG_2 HG2_2 108.1
CD_2 CG_2 HG2_2 108.1
HG1_2 CG_2 HG2_2 107.3
CG_2 CD_2 CE1_2 109.4(7)
CG_2 CD_2 CE2_2 111.5(7)
CE1_2 CD_2 CE2_2 109.9(8)
CG_2 CD_2 HD_2 108.7
CE1_2 CD_2 HD_2 108.7
CE2_2 CD_2 HD_2 108.7
CD_2 CE1_2 HE1A_2 109.5
CD_2 CE1_2 HE1B_2 109.5
HE1A_2 CE1_2 HE1B_2 109.5
CD_2 CE1_2 HE1C_2 109.5
HE1A_2 CE1_2 HE1C_2 109.5
HE1B_2 CE1_2 HE1C_2 109.5
CD_2 CE2_2 HE2A_2 109.5
CD_2 CE2_2 HE2B_2 109.5
HE2A_2 CE2_2 HE2B_2 109.5
CD_2 CE2_2 HE2C_2 109.5
HE2A_2 CE2_2 HE2C_2 109.5
HE2B_2 CE2_2 HE2C_2 109.5
C_2 N_3 CA_3 121.2(7)
C_2 N_3 H0_3 119.4
CA_3 N_3 H0_3 119.4
O_3 C_3 N_4 122.7(9)
O_3 C_3 CA_3 121.8(8)
N_4 C_3 CA_3 115.5(8)
N_3 CA_3 CB_3 106.1(12)
N_3 CA_3 CB_3 126.9(12)
CB_3 CA_3 CB_3 21.1(14)
N_3 CA_3 C_3 108.5(7)
CB_3 CA_3 C_3 115.8(10)
CB_3 CA_3 C_3 101.8(15)
N_3 CA_3 HA_3 108.7
CB_3 CA_3 HA_3 108.7
CB_3 CA_3 HA_3 101
C_3 CA_3 HA_3 108.7
CG_3 CB_3 CA_3 117.2(15)
CG_3 CB_3 HB1_3 108
CA_3 CB_3 HB1_3 108
CG_3 CB_3 HB2_3 108
CA_3 CB_3 HB2_3 108
HB1_3 CB_3 HB2_3 107.2
CB_3 CG_3 CD_3 112.2(16)
CB_3 CG_3 HG1_3 109.2
CD_3 CG_3 HG1_3 109.2
CB_3 CG_3 HG2_3 109.2
CD_3 CG_3 HG2_3 109.2
HG1_3 CG_3 HG2_3 107.9
NZ_3 CD_3 CG_3 119.1(18)
NZ_3 CD_3 HD1_3 107.5
CG_3 CD_3 HD1_3 107.5
NZ_3 CD_3 HD2_3 107.5
CG_3 CD_3 HD2_3 107.5
HD1_3 CD_3 HD2_3 107
CD_3 NZ_3 HZ1_3 109.5
CD_3 NZ_3 HZ2_3 109.5
HZ1_3 NZ_3 HZ2_3 109.5
CD_3 NZ_3 HZ3_3 109.5
HZ1_3 NZ_3 HZ3_3 109.5
HZ2_3 NZ_3 HZ3_3 109.5
CA_3 CB_3 CG_3 100.3(18)
CA_3 CB_3 HB3_3 111.7
CG_3 CB_3 HB3_3 111.7
CA_3 CB_3 HB4_3 111.7
CG_3 CB_3 HB4_3 111.7
HB3_3 CB_3 HB4_3 109.5
CB_3 CG_3 CD_3 99.2(19)
CB_3 CG_3 HG3_3 111.9
CD_3 CG_3 HG3_3 111.9
CB_3 CG_3 HG4_3 111.9
CD_3 CG_3 HG4_3 111.9
HG3_3 CG_3 HG4_3 109.6
NZ_3 CD_3 CG_3 107(2)
NZ_3 CD_3 HD3_3 110.3
CG_3 CD_3 HD3_3 110.3
NZ_3 CD_3 HD4_3 110.3
CG_3 CD_3 HD4_3 110.3
HD3_3 CD_3 HD4_3 108.6
CD_3 NZ_3 HZ4_3 109.5
CD_3 NZ_3 HZ5_3 109.5
HZ4_3 NZ_3 HZ5_3 109.5
CD_3 NZ_3 HZ6_3 109.5
HZ4_3 NZ_3 HZ6_3 109.5
HZ5_3 NZ_3 HZ6_3 109.5
C_3 N_4 CB1_4 122.5(8)
C_3 N_4 H0_4 118.7
CB1_4 N_4 H0_4 118.7
O_4 C_4 N_5 122.0(8)
O_4 C_4 CA_4 123.7(8)
N_5 C_4 CA_4 114.2(8)
C_4 CA_4 CB1_4 111.0(7)
C_4 CA_4 CB2_4 113.0(9)
CB1_4 CA_4 CB2_4 112.5(8)
C_4 CA_4 HA_4 106.6
CB1_4 CA_4 HA_4 106.6
CB2_4 CA_4 HA_4 106.6
N_4 CB1_4 CA_4 110.6(8)
N_4 CB1_4 HB1A_4 109.5
CA_4 CB1_4 HB1A_4 109.5
N_4 CB1_4 HB1B_4 109.5
CA_4 CB1_4 HB1B_4 109.5
HB1A_4 CB1_4 HB1B_4 108.1
CG2_4 CB2_4 CG1_4 114.8(12)
CG2_4 CB2_4 CA_4 110.5(10)
CG1_4 CB2_4 CA_4 108.6(11)
CG2_4 CB2_4 HB2_4 107.5
CG1_4 CB2_4 HB2_4 107.5
CA_4 CB2_4 HB2_4 107.5
CB2_4 CG1_4 HG1A_4 109.5
CB2_4 CG1_4 HG1B_4 109.5
HG1A_4 CG1_4 HG1B_4 109.5
CB2_4 CG1_4 HG1C_4 109.5
HG1A_4 CG1_4 HG1C_4 109.5
HG1B_4 CG1_4 HG1C_4 109.5
CB2_4 CG2_4 HG2A_4 109.5
CB2_4 CG2_4 HG2B_4 109.5
HG2A_4 CG2_4 HG2B_4 109.5
CB2_4 CG2_4 HG2C_4 109.5
HG2A_4 CG2_4 HG2C_4 109.5
HG2B_4 CG2_4 HG2C_4 109.5
C_4 N_5 CA_5 120.6(8)
C_4 N_5 H0_5 119.7
CA_5 N_5 H0_5 119.7
O_5 C_5 N_6 121.5(9)
O_5 C_5 CA_5 121.6(8)
N_6 C_5 CA_5 116.9(8)
N_5 CA_5 C_5 112.7(7)
N_5 CA_5 CB_5 108.4(7)
C_5 CA_5 CB_5 109.5(9)
N_5 CA_5 HA_5 108.7
C_5 CA_5 HA_5 108.7
CB_5 CA_5 HA_5 108.7
CA_5 CB_5 CG_5 111.9(6)
CA_5 CB_5 HB1_5 109.2
CG_5 CB_5 HB1_5 109.2
CA_5 CB_5 HB2_5 109.2
CG_5 CB_5 HB2_5 109.2
HB1_5 CB_5 HB2_5 107.9
CD1_5 CG_5 CD2_5 118.0(10)
CD1_5 CG_5 CB_5 117.3(11)
CD2_5 CG_5 CB_5 124.7(11)
CG_5 CD1_5 CE1_5 121.9(10)
CG_5 CD1_5 HD1_5 119
CE1_5 CD1_5 HD1_5 119
CE2_5 CD2_5 CG_5 123.2(11)
CE2_5 CD2_5 HD2_5 118.4
CG_5 CD2_5 HD2_5 118.4
CZ5_5 CE1_5 CZ1_5 125.5(10)
CZ5_5 CE1_5 CD1_5 120.4(9)
CZ1_5 CE1_5 CD1_5 114.1(9)
CZ1_5 CE2_5 CD2_5 115.6(10)
CZ1_5 CE2_5 HE2_5 122.2
CD2_5 CE2_5 HE2_5 122.2
CE2_5 CZ1_5 CE1_5 127.1(9)
CE2_5 CZ1_5 CZ2_5 116.5(9)
CE1_5 CZ1_5 CZ2_5 116.4(8)
CZ3_5 CZ2_5 CZ1_5 115.9(11)
CZ3_5 CZ2_5 HZ2_5 122.1
CZ1_5 CZ2_5 HZ2_5 122.1
CZ2_5 CZ3_5 CZ4_5 121.7(12)
CZ2_5 CZ3_5 HZ3_5 119.1
CZ4_5 CZ3_5 HZ3_5 119.1
CZ3_5 CZ4_5 CZ5_5 124.6(13)
CZ3_5 CZ4_5 HZ4_5 117.7
CZ5_5 CZ4_5 HZ4_5 117.7
CE1_5 CZ5_5 CZ4_5 115.9(11)
CE1_5 CZ5_5 HZ5_5 122
CZ4_5 CZ5_5 HZ5_5 122
C_5 N_6 CA_6 119.8(8)
C_5 N_6 CD_6 126.5(9)
CA_6 N_6 CD_6 113.6(7)
O_6 C_6 N_7 121.8(8)
O_6 C_6 CA_6 118.9(8)
N_7 C_6 CA_6 119.3(9)
N_6 CA_6 C_6 113.9(7)
N_6 CA_6 CB_6 101.1(8)
C_6 CA_6 CB_6 111.7(8)
N_6 CA_6 HA_6 110
C_6 CA_6 HA_6 110
CB_6 CA_6 HA_6 110
CG_6 CB_6 CA_6 104.0(9)
CG_6 CB_6 HB1_6 111
CA_6 CB_6 HB1_6 111
CG_6 CB_6 HB2_6 111
CA_6 CB_6 HB2_6 111
HB1_6 CB_6 HB2_6 109
CB_6 CG_6 CD_6 102.8(10)
CB_6 CG_6 HG1_6 111.2
CD_6 CG_6 HG1_6 111.2
CB_6 CG_6 HG2_6 111.2
CD_6 CG_6 HG2_6 111.2
HG1_6 CG_6 HG2_6 109.1
N_6 CD_6 CG_6 102.9(9)
N_6 CD_6 HD1_6 111.2
CG_6 CD_6 HD1_6 111.2
N_6 CD_6 HD2_6 111.2
CG_6 CD_6 HD2_6 111.2
HD1_6 CD_6 HD2_6 109.1
C_6 N_7 CB_7 120.8(8)
C_6 N_7 H0_7 119.6
CB_7 N_7 H0_7 119.6
O_7 C_7 N_8 122.6(8)
O_7 C_7 CA_7 121.8(8)
N_8 C_7 CA_7 115.5(8)
CB_7 CA_7 C_7 113.9(7)
CB_7 CA_7 HA1_7 108.8
C_7 CA_7 HA1_7 108.8
CB_7 CA_7 HA2_7 108.8
C_7 CA_7 HA2_7 108.8
HA1_7 CA_7 HA2_7 107.7
N_7 CB_7 CA_7 109.3(7)
N_7 CB_7 CG_7 109.2(7)
CA_7 CB_7 CG_7 111.5(7)
N_7 CB_7 HB_7 108.9
CA_7 CB_7 HB_7 108.9
CG_7 CB_7 HB_7 108.9
CD_7 CG_7 CB_7 116.6(7)
CD_7 CG_7 HG1_7 108.1
CB_7 CG_7 HG1_7 108.1
CD_7 CG_7 HG2_7 108.1
CB_7 CG_7 HG2_7 108.1
HG1_7 CG_7 HG2_7 107.3
CG_7 CD_7 CE1_7 110.2(6)
CG_7 CD_7 CE2_7 112.5(8)
CE1_7 CD_7 CE2_7 109.2(8)
CG_7 CD_7 HD_7 108.3
CE1_7 CD_7 HD_7 108.3
CE2_7 CD_7 HD_7 108.3
CD_7 CE1_7 HE1A_7 109.5
CD_7 CE1_7 HE1B_7 109.5
HE1A_7 CE1_7 HE1B_7 109.5
CD_7 CE1_7 HE1C_7 109.5
HE1A_7 CE1_7 HE1C_7 109.5
HE1B_7 CE1_7 HE1C_7 109.5
CD_7 CE2_7 HE2A_7 109.5
CD_7 CE2_7 HE2B_7 109.5
HE2A_7 CE2_7 HE2B_7 109.5
CD_7 CE2_7 HE2C_7 109.5
HE2A_7 CE2_7 HE2C_7 109.5
HE2B_7 CE2_7 HE2C_7 109.5
C_7 N_8 CA_8 122.7(7)
C_7 N_8 H0_8 118.6
CA_8 N_8 H0_8 118.6
O_8 C_8 N_9 123.3(7)
O_8 C_8 CA_8 119.4(6)
N_9 C_8 CA_8 117.3(6)
N_8 CA_8 C_8 108.3(6)
N_8 CA_8 CB_8 109.8(6)
C_8 CA_8 CB_8 110.2(7)
N_8 CA_8 HA_8 109.5
C_8 CA_8 HA_8 109.5
CB_8 CA_8 HA_8 109.5
CG_8 CB_8 CA_8 112.5(7)
CG_8 CB_8 HB1_8 109.1
CA_8 CB_8 HB1_8 109.1
CG_8 CB_8 HB2_8 109.1
CA_8 CB_8 HB2_8 109.1
HB1_8 CB_8 HB2_8 107.8
CB_8 CG_8 CD_8 109.6(8)
CB_8 CG_8 HG1_8 109.7
CD_8 CG_8 HG1_8 109.7
CB_8 CG_8 HG2_8 109.7
CD_8 CG_8 HG2_8 109.7
HG1_8 CG_8 HG2_8 108.2
NZ_8 CD_8 CG_8 110.0(10)
NZ_8 CD_8 HD1_8 109.7
CG_8 CD_8 HD1_8 109.7
NZ_8 CD_8 HD2_8 109.7
CG_8 CD_8 HD2_8 109.7
HD1_8 CD_8 HD2_8 108.2
CD_8 NZ_8 HZ1_8 109.5
CD_8 NZ_8 HZ2_8 109.5
HZ1_8 NZ_8 HZ2_8 109.5
CD_8 NZ_8 HZ3_8 109.5
HZ1_8 NZ_8 HZ3_8 109.5
HZ2_8 NZ_8 HZ3_8 109.5
C_8 N_9 CB1_9 123.2(7)
C_8 N_9 H0_9 118.4
CB1_9 N_9 H0_9 118.4
O_9 C_9 N_10 123.2(11)
O_9 C_9 CA_9 123.4(9)
N_10 C_9 CA_9 113.0(9)
C_9 CA_9 CB1_9 110.3(8)
C_9 CA_9 CB2_9 108.0(9)
CB1_9 CA_9 CB2_9 111.7(8)
C_9 CA_9 HA_9 108.9
CB1_9 CA_9 HA_9 108.9
CB2_9 CA_9 HA_9 108.9
N_9 CB1_9 CA_9 110.4(7)
N_9 CB1_9 HB1A_9 109.6
CA_9 CB1_9 HB1A_9 109.6
N_9 CB1_9 HB1B_9 109.6
CA_9 CB1_9 HB1B_9 109.6
HB1A_9 CB1_9 HB1B_9 108.1
CG1_9 CB2_9 CG2_9 111.1(11)
CG1_9 CB2_9 CA_9 113.2(10)
CG2_9 CB2_9 CA_9 109.0(10)
CG1_9 CB2_9 HB2_9 107.7
CG2_9 CB2_9 HB2_9 107.7
CA_9 CB2_9 HB2_9 107.7
CB2_9 CG1_9 HG1A_9 109.5
CB2_9 CG1_9 HG1B_9 109.5
HG1A_9 CG1_9 HG1B_9 109.5
CB2_9 CG1_9 HG1C_9 109.5
HG1A_9 CG1_9 HG1C_9 109.5
HG1B_9 CG1_9 HG1C_9 109.5
CB2_9 CG2_9 HG2A_9 109.5
CB2_9 CG2_9 HG2B_9 109.5
HG2A_9 CG2_9 HG2B_9 109.5
CB2_9 CG2_9 HG2C_9 109.5
HG2A_9 CG2_9 HG2C_9 109.5
HG2B_9 CG2_9 HG2C_9 109.5
C_9 N_10 CA_10 119.0(9)
C_9 N_10 H0_10 120.5
CA_10 N_10 H0_10 120.5
O_10 C_10 N_1 122.6(12)
O_10 C_10 CA_10 118.4(10)
N_1 C_10 CA_10 119.0(9)
N_10 CA_10 C_10 113.7(8)
N_10 CA_10 CB_10 117.5(10)
C_10 CA_10 CB_10 103.4(11)
N_10 CA_10 CB_10 98.0(10)
C_10 CA_10 CB_10 117.3(14)
CB_10 CA_10 CB_10 19.9(11)
N_10 CA_10 HA1_10 109.1
C_10 CA_10 HA1_10 109.1
CB_10 CA_10 HA1_10 103.3
CB_10 CA_10 HA1_10 109.1
N_10 CA_10 HA2_10 107.2
C_10 CA_10 HA2_10 107.2
CB_10 CA_10 HA2_10 107.2
CB_10 CA_10 HA2_10 113
HA1_10 CA_10 HA2_10 4
CG_10 CB_10 CA_10 96.1(9)
CG_10 CB_10 HB1_10 112.5
CA_10 CB_10 HB1_10 112.5
CG_10 CB_10 HB2_10 112.5
CA_10 CB_10 HB2_10 112.5
HB1_10 CB_10 HB2_10 110.1
CD1_10 CG_10 CD2_10 119.0(17)
CD1_10 CG_10 CB_10 114.5(18)
CD2_10 CG_10 CB_10 126.4(19)
CG_10 CD1_10 CE1_10 122.6(18)
CG_10 CD1_10 HD1_10 118.7
CE1_10 CD1_10 HD1_10 118.7
CG_10 CD2_10 CE2_10 118.3(18)
CG_10 CD2_10 HD2_10 120.8
CE2_10 CD2_10 HD2_10 120.8
CZ5_10 CE1_10 CD1_10 129(2)
CZ5_10 CE1_10 CZ1_10 110(2)
CD1_10 CE1_10 CZ1_10 119.8(17)
CZ1_10 CE2_10 CD2_10 122.9(19)
CZ1_10 CE2_10 HE2_10 118.6
CD2_10 CE2_10 HE2_10 118.6
CE1_10 CZ1_10 CE2_10 117.0(18)
CE1_10 CZ1_10 CZ2_10 128(2)
CE2_10 CZ1_10 CZ2_10 115(2)
CZ3_10 CZ2_10 CZ1_10 115(3)
CZ3_10 CZ2_10 HZ2_10 122.6
CZ1_10 CZ2_10 HZ2_10 122.6
CZ2_10 CZ3_10 CZ4_10 119(2)
CZ2_10 CZ3_10 HZ3_10 120.5
CZ4_10 CZ3_10 HZ3_10 120.5
CZ3_10 CZ4_10 CZ5_10 121(2)
CZ3_10 CZ4_10 HZ4_10 119.4
CZ5_10 CZ4_10 HZ4_10 119.4
CE1_10 CZ5_10 CZ4_10 126(3)
CE1_10 CZ5_10 HZ5_10 117.1
CZ4_10 CZ5_10 HZ5_10 117.1
CG_10 CB_10 CA_10 118.9(11)
CG_10 CB_10 HB3_10 107.6
CA_10 CB_10 HB3_10 107.6
CG_10 CB_10 HB4_10 107.6
CA_10 CB_10 HB4_10 107.6
HB3_10 CB_10 HB4_10 107
CD1_10 CG_10 CD2_10 116.2(16)
CD1_10 CG_10 CB_10 125.7(16)
CD2_10 CG_10 CB_10 118.0(17)
CE1_10 CD1_10 CG_10 122.3(18)
CE1_10 CD1_10 HD3_10 118.8
CG_10 CD1_10 HD3_10 118.8
CE2_10 CD2_10 CG_10 121.4(19)
CE2_10 CD2_10 HD4_10 119.3
CG_10 CD2_10 HD4_10 119.3
CZ5_10 CE1_10 CD1_10 123(2)
CZ5_10 CE1_10 CZ1_10 116(3)
CD1_10 CE1_10 CZ1_10 120.0(19)
CD2_10 CE2_10 CZ1_10 122(2)
CD2_10 CE2_10 HE3_10 119.1
CZ1_10 CE2_10 HE3_10 119.1
CZ2_10 CZ1_10 CE2_10 123(3)
CZ2_10 CZ1_10 CE1_10 119(3)
CE2_10 CZ1_10 CE1_10 118(2)
CZ1_10 CZ2_10 CZ3_10 126(4)
CZ1_10 CZ2_10 HZ2B_10 117.2
CZ3_10 CZ2_10 HZ2B_10 117.2
CZ2_10 CZ3_10 CZ4_10 116(3)
CZ2_10 CZ3_10 HZ3B_10 121.9
CZ4_10 CZ3_10 HZ3B_10 121.9
CZ5_10 CZ4_10 CZ3_10 117(2)
CZ5_10 CZ4_10 HZ4B_10 121.5
CZ3_10 CZ4_10 HZ4B_10 121.5
CE1_10 CZ5_10 CZ4_10 125(3)
CE1_10 CZ5_10 HZ5B_10 117.7
CZ4_10 CZ5_10 HZ5B_10 117.7
O2_22 C1_22 O1_22 124.4(15)
O2_22 C1_22 C2_22 119.3(13)
O1_22 C1_22 C2_22 116.3(14)
F1_22 C2_22 F2_22 109(2)
F1_22 C2_22 F3_22 106.8(17)
F2_22 C2_22 F3_22 100(2)
F1_22 C2_22 C1_22 116.7(16)
F2_22 C2_22 C1_22 111.3(16)
F3_22 C2_22 C1_22 111.2(15)
O2_22 C1_22 O1_22 122(3)
O2_22 C1_22 C2_22 122(3)
O1_22 C1_22 C2_22 116(3)
F1_22 C2_22 F2_22 106.0(17)
F1_22 C2_22 F3_22 108.6(16)
F2_22 C2_22 F3_22 107.7(13)
F1_22 C2_22 C1_22 123.4(17)
F2_22 C2_22 C1_22 103.5(11)
F3_22 C2_22 C1_22 106.8(15)

loop_
_geom_bond_atom_site_label_1
_geom_bond_atom_site_label_2
_geom_bond_distance
N_1 C_10 1.329(13)
N_1 CD_1 1.474(12)
N_1 CA_1 1.471(14)
O_1 C_1 1.229(12)
C_1 N_2 1.337(12)
C_1 CA_1 1.519(13)
CA_1 CB_1 1.531(15)
CA_1 HA_1 1
CB_1 CG_1 1.521(16)
CB_1 HB1_1 0.99
CB_1 HB2_1 0.99
CG_1 CD_1 1.501(14)
CG_1 HG1_1 0.99
CG_1 HG2_1 0.99
CD_1 HD1_1 0.99
CD_1 HD2_1 0.99
N_2 CB_2 1.467(10)
N_2 H0_2 0.88
O_2 C_2 1.245(10)
C_2 N_3 1.335(11)
C_2 CA_2 1.510(11)
CA_2 CB_2 1.527(12)
CA_2 HA1_2 0.99
CA_2 HA2_2 0.99
CB_2 CG_2 1.495(11)
CB_2 HB_2 1
CG_2 CD_2 1.506(11)
CG_2 HG1_2 0.99
CG_2 HG2_2 0.99
CD_2 CE1_2 1.523(12)
CD_2 CE2_2 1.531(11)
CD_2 HD_2 1
CE1_2 HE1A_2 0.98
CE1_2 HE1B_2 0.98
CE1_2 HE1C_2 0.98
CE2_2 HE2A_2 0.98
CE2_2 HE2B_2 0.98
CE2_2 HE2C_2 0.98
N_3 CA_3 1.469(10)
N_3 H0_3 0.88
O_3 C_3 1.222(9)
C_3 N_4 1.306(11)
C_3 CA_3 1.513(12)
CA_3 CB_3 1.477(15)
CA_3 CB_3 1.509(17)
CA_3 HA_3 1
CB_3 CG_3 1.474(18)
CB_3 HB1_3 0.99
CB_3 HB2_3 0.99
CG_3 CD_3 1.523(16)
CG_3 HG1_3 0.99
CG_3 HG2_3 0.99
CD_3 NZ_3 1.467(17)
CD_3 HD1_3 0.99
CD_3 HD2_3 0.99
NZ_3 HZ1_3 0.91
NZ_3 HZ2_3 0.91
NZ_3 HZ3_3 0.91
CB_3 CG_3 1.523(19)
CB_3 HB3_3 0.99
CB_3 HB4_3 0.99
CG_3 CD_3 1.535(19)
CG_3 HG3_3 0.99
CG_3 HG4_3 0.99
CD_3 NZ_3 1.48(2)
CD_3 HD3_3 0.99
CD_3 HD4_3 0.99
NZ_3 HZ4_3 0.91
NZ_3 HZ5_3 0.91
NZ_3 HZ6_3 0.91
N_4 CB1_4 1.440(13)
N_4 H0_4 0.88
O_4 C_4 1.244(11)
C_4 N_5 1.331(11)
C_4 CA_4 1.501(12)
CA_4 CB1_4 1.527(12)
CA_4 CB2_4 1.542(12)
CA_4 HA_4 1
CB1_4 HB1A_4 0.99
CB1_4 HB1B_4 0.99
CB2_4 CG2_4 1.508(15)
CB2_4 CG1_4 1.510(16)
CB2_4 HB2_4 1
CG1_4 HG1A_4 0.98
CG1_4 HG1B_4 0.98
CG1_4 HG1C_4 0.98
CG2_4 HG2A_4 0.98
CG2_4 HG2B_4 0.98
CG2_4 HG2C_4 0.98
N_5 CA_5 1.458(11)
N_5 H0_5 0.88
O_5 C_5 1.227(11)
C_5 N_6 1.349(10)
C_5 CA_5 1.518(12)
CA_5 CB_5 1.525(11)
CA_5 HA_5 1
CB_5 CG_5 1.528(12)
CB_5 HB1_5 0.99
CB_5 HB2_5 0.99
CG_5 CD1_5 1.361(13)
CG_5 CD2_5 1.394(13)
CD1_5 CE1_5 1.438(13)
CD1_5 HD1_5 0.95
CD2_5 CE2_5 1.372(12)
CD2_5 HD2_5 0.95
CE1_5 CZ5_5 1.364(13)
CE1_5 CZ1_5 1.374(11)
CE2_5 CZ1_5 1.351(11)
CE2_5 HE2_5 0.95
CZ1_5 CZ2_5 1.564(17)
CZ2_5 CZ3_5 1.359(14)
CZ2_5 HZ2_5 0.95
CZ3_5 CZ4_5 1.371(14)
CZ3_5 HZ3_5 0.95
CZ4_5 CZ5_5 1.391(14)
CZ4_5 HZ4_5 0.95
CZ5_5 HZ5_5 0.95
N_6 CA_6 1.445(11)
N_6 CD_6 1.485(12)
O_6 C_6 1.266(11)
C_6 N_7 1.327(11)
C_6 CA_6 1.489(11)
CA_6 CB_6 1.548(12)
CA_6 HA_6 1
CB_6 CG_6 1.520(15)
CB_6 HB1_6 0.99
CB_6 HB2_6 0.99
CG_6 CD_6 1.517(14)
CG_6 HG1_6 0.99
CG_6 HG2_6 0.99
CD_6 HD1_6 0.99
CD_6 HD2_6 0.99
N_7 CB_7 1.485(10)
N_7 H0_7 0.88
O_7 C_7 1.230(10)
C_7 N_8 1.331(11)
C_7 CA_7 1.513(11)
CA_7 CB_7 1.493(12)
CA_7 HA1_7 0.99
CA_7 HA2_7 0.99
CB_7 CG_7 1.527(11)
CB_7 HB_7 1
CG_7 CD_7 1.512(11)
CG_7 HG1_7 0.99
CG_7 HG2_7 0.99
CD_7 CE1_7 1.521(12)
CD_7 CE2_7 1.536(11)
CD_7 HD_7 1
CE1_7 HE1A_7 0.98
CE1_7 HE1B_7 0.98
CE1_7 HE1C_7 0.98
CE2_7 HE2A_7 0.98
CE2_7 HE2B_7 0.98
CE2_7 HE2C_7 0.98
N_8 CA_8 1.458(9)
N_8 H0_8 0.88
O_8 C_8 1.228(9)
C_8 N_9 1.332(9)
C_8 CA_8 1.513(10)
CA_8 CB_8 1.526(11)
CA_8 HA_8 1
CB_8 CG_8 1.496(12)
CB_8 HB1_8 0.99
CB_8 HB2_8 0.99
CG_8 CD_8 1.513(13)
CG_8 HG1_8 0.99
CG_8 HG2_8 0.99
CD_8 NZ_8 1.441(13)
CD_8 HD1_8 0.99
CD_8 HD2_8 0.99
NZ_8 HZ1_8 0.91
NZ_8 HZ2_8 0.91
NZ_8 HZ3_8 0.91
N_9 CB1_9 1.443(10)
N_9 H0_9 0.88
O_9 C_9 1.208(11)
C_9 N_10 1.372(12)
C_9 CA_9 1.502(13)
CA_9 CB1_9 1.528(12)
CA_9 CB2_9 1.553(12)
CA_9 HA_9 1
CB1_9 HB1A_9 0.99
CB1_9 HB1B_9 0.99
CB2_9 CG1_9 1.514(15)
CB2_9 CG2_9 1.522(16)
CB2_9 HB2_9 1
CG1_9 HG1A_9 0.98
CG1_9 HG1B_9 0.98
CG1_9 HG1C_9 0.98
CG2_9 HG2A_9 0.98
CG2_9 HG2B_9 0.98
CG2_9 HG2C_9 0.98
N_10 CA_10 1.437(14)
N_10 H0_10 0.88
O_10 C_10 1.232(12)
C_10 CA_10 1.514(14)
CA_10 CB_10 1.557(14)
CA_10 CB_10 1.574(15)
CA_10 HA1_10 1
CA_10 HA2_10 1
CB_10 CG_10 1.522(17)
CB_10 HB1_10 0.99
CB_10 HB2_10 0.99
CG_10 CD1_10 1.361(17)
CG_10 CD2_10 1.373(17)
CD1_10 CE1_10 1.376(17)
CD1_10 HD1_10 0.95
CD2_10 CE2_10 1.393(18)
CD2_10 HD2_10 0.95
CE1_10 CZ5_10 1.360(18)
CE1_10 CZ1_10 1.380(18)
CE2_10 CZ1_10 1.387(18)
CE2_10 HE2_10 0.95
CZ1_10 CZ2_10 1.46(4)
CZ2_10 CZ3_10 1.370(18)
CZ2_10 HZ2_10 0.95
CZ3_10 CZ4_10 1.377(19)
CZ3_10 HZ3_10 0.95
CZ4_10 CZ5_10 1.385(18)
CZ4_10 HZ4_10 0.95
CZ5_10 HZ5_10 0.95
CB_10 CG_10 1.522(17)
CB_10 HB3_10 0.99
CB_10 HB4_10 0.99
CG_10 CD1_10 1.393(17)
CG_10 CD2_10 1.400(16)
CD1_10 CE1_10 1.387(17)
CD1_10 HD3_10 0.95
CD2_10 CE2_10 1.371(18)
CD2_10 HD4_10 0.95
CE1_10 CZ5_10 1.363(19)
CE1_10 CZ1_10 1.385(18)
CE2_10 CZ1_10 1.385(18)
CE2_10 HE3_10 0.95
CZ1_10 CZ2_10 1.32(4)
CZ2_10 CZ3_10 1.381(19)
CZ2_10 HZ2B_10 0.95
CZ3_10 CZ4_10 1.389(19)
CZ3_10 HZ3B_10 0.95
CZ4_10 CZ5_10 1.380(19)
CZ4_10 HZ4B_10 0.95
CZ5_10 HZ5B_10 0.95
C1_22 O2_22 1.227(15)
C1_22 O1_22 1.310(16)
C1_22 C2_22 1.499(16)
C2_22 F1_22 1.290(16)
C2_22 F2_22 1.314(18)
C2_22 F3_22 1.313(17)
C1_22 O2_22 1.217(17)
C1_22 O1_22 1.303(17)
C1_22 C2_22 1.483(15)
C2_22 F1_22 1.251(16)
C2_22 F2_22 1.312(14)
C2_22 F3_22 1.298(16)

loop_
_geom_hbond_atom_site_label_D
_geom_hbond_atom_site_label_H
_geom_hbond_atom_site_label_A
_geom_hbond_distance_DH
_geom_hbond_distance_HA
_geom_hbond_distance_DA
_geom_hbond_angle_DHA
_geom_hbond_site_symmetry_A
N_2 H0_2 O_9 0.88 2.22 3.067(13) 162.2 .
N_3 H0_3 O_8 0.88 2.07 2.868(10) 149.7 .
NZ_3 HZ1_3 O_102 0.91 1.9 2.73(2) 151.5 6_545
NZ_3 HZ2_3 O_5 0.91 1.88 2.768(16) 165.7 .
N_4 H0_4 O2_22 0.88 1.82 2.62(10) 150.8 .
N_4 H0_4 O2_22 0.88 2.18 2.975(16) 150.1 .
N_4 H0_4 O1_22 0.88 3.08 3.64(8) 123.6 .
N_4 H0_4 O1_22 0.88 3.15 3.567(17) 111.3 .
N_7 H0_7 O_4 0.88 2.2 2.987(12) 149.2 .
N_8 H0_8 O_3 0.88 1.94 2.815(9) 171.4 .
NZ_8 HZ3_8 O_2 0.91 1.91 2.782(16) 160.7 5_664
NZ_8 HZ2_8 O_10 0.91 2.08 2.920(18) 153.3 .
N_9 H0_9 O_101 0.88 2 2.872(10) 170.2 5_664

loop_
_geom_torsion_atom_site_label_1
_geom_torsion_atom_site_label_2
_geom_torsion_atom_site_label_3
_geom_torsion_atom_site_label_4
_geom_torsion
C_10 N_1 CA_1 C_1 -76.2(12)
CD_1 N_1 CA_1 C_1 104.1(10)
C_10 N_1 CA_1 CB_1 166.3(10)
CD_1 N_1 CA_1 CB_1 -13.3(11)
O_1 C_1 CA_1 N_1 174.0(12)
N_2 C_1 CA_1 N_1 -6.8(14)
O_1 C_1 CA_1 CB_1 -72.2(14)
N_2 C_1 CA_1 CB_1 107.0(13)
N_1 CA_1 CB_1 CG_1 31.2(13)
C_1 CA_1 CB_1 CG_1 -90.9(14)
CA_1 CB_1 CG_1 CD_1 -37.4(13)
C_10 N_1 CD_1 CG_1 170.6(10)
CA_1 N_1 CD_1 CG_1 -9.8(11)
CB_1 CG_1 CD_1 N_1 28.7(12)
O_1 C_1 N_2 CB_2 -3.2(16)
CA_1 C_1 N_2 CB_2 177.6(9)
O_2 C_2 CA_2 CB_2 -67.2(12)
N_3 C_2 CA_2 CB_2 115.0(10)
C_1 N_2 CB_2 CG_2 149.0(9)
C_1 N_2 CB_2 CA_2 -84.4(11)
C_2 CA_2 CB_2 N_2 174.6(8)
C_2 CA_2 CB_2 CG_2 -62.2(10)
N_2 CB_2 CG_2 CD_2 -55.8(9)
CA_2 CB_2 CG_2 CD_2 -178.4(7)
CB_2 CG_2 CD_2 CE1_2 -174.1(7)
CB_2 CG_2 CD_2 CE2_2 -52.4(10)
O_2 C_2 N_3 CA_3 9.0(15)
CA_2 C_2 N_3 CA_3 -173.3(9)
C_2 N_3 CA_3 CB_3 -76.3(13)
C_2 N_3 CA_3 CB_3 -80(2)
C_2 N_3 CA_3 C_3 158.6(9)
O_3 C_3 CA_3 N_3 29.9(10)
N_4 C_3 CA_3 N_3 -148.5(8)
O_3 C_3 CA_3 CB_3 -89.3(14)
N_4 C_3 CA_3 CB_3 92.3(15)
O_3 C_3 CA_3 CB_3 -105.9(12)
N_4 C_3 CA_3 CB_3 75.7(12)
N_3 CA_3 CB_3 CG_3 -91(2)
CB_3 CA_3 CB_3 CG_3 81(5)
C_3 CA_3 CB_3 CG_3 29(3)
CA_3 CB_3 CG_3 CD_3 -173.1(18)
CB_3 CG_3 CD_3 NZ_3 91(3)
N_3 CA_3 CB_3 CG_3 -35(3)
CB_3 CA_3 CB_3 CG_3 -45(4)
C_3 CA_3 CB_3 CG_3 90(2)
CA_3 CB_3 CG_3 CD_3 113(2)
CB_3 CG_3 CD_3 NZ_3 142(3)
O_3 C_3 N_4 CB1_4 -5.4(13)
CA_3 C_3 N_4 CB1_4 172.9(8)
O_4 C_4 CA_4 CB1_4 -52.4(12)
N_5 C_4 CA_4 CB1_4 127.3(9)
O_4 C_4 CA_4 CB2_4 75.0(11)
N_5 C_4 CA_4 CB2_4 -105.3(9)
C_3 N_4 CB1_4 CA_4 137.9(9)
C_4 CA_4 CB1_4 N_4 -77.9(11)
CB2_4 CA_4 CB1_4 N_4 154.3(10)
C_4 CA_4 CB2_4 CG2_4 -77.1(13)
CB1_4 CA_4 CB2_4 CG2_4 49.6(15)
C_4 CA_4 CB2_4 CG1_4 156.1(12)
CB1_4 CA_4 CB2_4 CG1_4 -77.3(14)
O_4 C_4 N_5 CA_5 -14.0(14)
CA_4 C_4 N_5 CA_5 166.3(9)
C_4 N_5 CA_5 C_5 54.1(11)
C_4 N_5 CA_5 CB_5 175.5(10)
O_5 C_5 CA_5 N_5 55.7(10)
N_6 C_5 CA_5 N_5 -126.7(8)
O_5 C_5 CA_5 CB_5 -65.1(10)
N_6 C_5 CA_5 CB_5 112.6(8)
N_5 CA_5 CB_5 CG_5 175.3(11)
C_5 CA_5 CB_5 CG_5 -61.3(13)
CA_5 CB_5 CG_5 CD1_5 -99.9(12)
CA_5 CB_5 CG_5 CD2_5 81.0(13)
CD2_5 CG_5 CD1_5 CE1_5 -0.6(12)
CB_5 CG_5 CD1_5 CE1_5 -179.7(6)
CD1_5 CG_5 CD2_5 CE2_5 2.2(13)
CB_5 CG_5 CD2_5 CE2_5 -178.7(8)
CG_5 CD1_5 CE1_5 CZ5_5 -179.8(9)
CG_5 CD1_5 CE1_5 CZ1_5 -0.6(11)
CG_5 CD2_5 CE2_5 CZ1_5 -2.4(14)
CD2_5 CE2_5 CZ1_5 CE1_5 1.2(14)
CD2_5 CE2_5 CZ1_5 CZ2_5 -176.9(9)
CZ5_5 CE1_5 CZ1_5 CE2_5 179.5(10)
CD1_5 CE1_5 CZ1_5 CE2_5 0.2(13)
CZ5_5 CE1_5 CZ1_5 CZ2_5 -2.4(13)
CD1_5 CE1_5 CZ1_5 CZ2_5 178.3(7)
CE2_5 CZ1_5 CZ2_5 CZ3_5 -179.6(10)
CE1_5 CZ1_5 CZ2_5 CZ3_5 2.1(13)
CZ1_5 CZ2_5 CZ3_5 CZ4_5 -1.1(17)
CZ2_5 CZ3_5 CZ4_5 CZ5_5 0(2)
CZ1_5 CE1_5 CZ5_5 CZ4_5 1.5(16)
CD1_5 CE1_5 CZ5_5 CZ4_5 -179.3(10)
CZ3_5 CZ4_5 CZ5_5 CE1_5 -0.3(19)
O_5 C_5 N_6 CA_6 5.5(11)
CA_5 C_5 N_6 CA_6 -172.2(7)
O_5 C_5 N_6 CD_6 -178.7(9)
CA_5 C_5 N_6 CD_6 3.6(11)
C_5 N_6 CA_6 C_6 -78.7(9)
CD_6 N_6 CA_6 C_6 105.0(8)
C_5 N_6 CA_6 CB_6 161.4(7)
CD_6 N_6 CA_6 CB_6 -14.9(9)
O_6 C_6 CA_6 N_6 178.5(9)
N_7 C_6 CA_6 N_6 -2.0(11)
O_6 C_6 CA_6 CB_6 -67.7(12)
N_7 C_6 CA_6 CB_6 111.8(11)
N_6 CA_6 CB_6 CG_6 33.4(10)
C_6 CA_6 CB_6 CG_6 -88.0(11)
CA_6 CB_6 CG_6 CD_6 -40.0(11)
C_5 N_6 CD_6 CG_6 174.7(9)
CA_6 N_6 CD_6 CG_6 -9.3(11)
CB_6 CG_6 CD_6 N_6 29.9(11)
O_6 C_6 N_7 CB_7 -12.2(14)
CA_6 C_6 N_7 CB_7 168.3(8)
O_7 C_7 CA_7 CB_7 -62.0(13)
N_8 C_7 CA_7 CB_7 120.2(9)
C_6 N_7 CB_7 CA_7 -79.3(10)
C_6 N_7 CB_7 CG_7 158.5(8)
C_7 CA_7 CB_7 N_7 170.3(8)
C_7 CA_7 CB_7 CG_7 -68.8(10)
N_7 CB_7 CG_7 CD_7 -61.0(10)
CA_7 CB_7 CG_7 CD_7 178.1(7)
CB_7 CG_7 CD_7 CE1_7 178.5(7)
CB_7 CG_7 CD_7 CE2_7 -59.3(10)
O_7 C_7 N_8 CA_8 -2.8(14)
CA_7 C_7 N_8 CA_8 174.9(8)
C_7 N_8 CA_8 C_8 156.8(8)
C_7 N_8 CA_8 CB_8 -82.8(10)
O_8 C_8 CA_8 N_8 51.7(10)
N_9 C_8 CA_8 N_8 -129.8(8)
O_8 C_8 CA_8 CB_8 -68.4(10)
N_9 C_8 CA_8 CB_8 110.1(9)
N_8 CA_8 CB_8 CG_8 -179.5(8)
C_8 CA_8 CB_8 CG_8 -60.3(10)
CA_8 CB_8 CG_8 CD_8 -175.8(11)
CB_8 CG_8 CD_8 NZ_8 175.1(12)
O_8 C_8 N_9 CB1_9 -1.7(14)
CA_8 C_8 N_9 CB1_9 179.8(8)
O_9 C_9 CA_9 CB1_9 -54.6(10)
N_10 C_9 CA_9 CB1_9 131.7(8)
O_9 C_9 CA_9 CB2_9 67.8(10)
N_10 C_9 CA_9 CB2_9 -106.0(9)
C_8 N_9 CB1_9 CA_9 129.5(9)
C_9 CA_9 CB1_9 N_9 -80.5(9)
CB2_9 CA_9 CB1_9 N_9 159.4(9)
C_9 CA_9 CB2_9 CG1_9 45.2(12)
CB1_9 CA_9 CB2_9 CG1_9 166.7(11)
C_9 CA_9 CB2_9 CG2_9 169.4(13)
CB1_9 CA_9 CB2_9 CG2_9 -69.1(14)
O_9 C_9 N_10 CA_10 -14.3(14)
CA_9 C_9 N_10 CA_10 159.4(9)
CD_1 N_1 C_10 O_10 -171.8(10)
CA_1 N_1 C_10 O_10 8.7(14)
CD_1 N_1 C_10 CA_10 8.0(14)
CA_1 N_1 C_10 CA_10 -171.5(9)
C_9 N_10 CA_10 C_10 55.7(12)
C_9 N_10 CA_10 CB_10 176.7(12)
C_9 N_10 CA_10 CB_10 -179.7(16)
O_10 C_10 CA_10 N_10 60.3(12)
N_1 C_10 CA_10 N_10 -119.5(10)
O_10 C_10 CA_10 CB_10 -68.3(13)
N_1 C_10 CA_10 CB_10 111.9(11)
O_10 C_10 CA_10 CB_10 -53.1(15)
N_1 C_10 CA_10 CB_10 127.1(12)
N_10 CA_10 CB_10 CG_10 165.0(16)
C_10 CA_10 CB_10 CG_10 -73(2)
CB_10 CA_10 CB_10 CG_10 -24(4)
CA_10 CB_10 CG_10 CD1_10 90.1(18)
CA_10 CB_10 CG_10 CD2_10 -85(2)
CD2_10 CG_10 CD1_10 CE1_10 -8(2)
CB_10 CG_10 CD1_10 CE1_10 176.7(14)
CD1_10 CG_10 CD2_10 CE2_10 4(3)
CB_10 CG_10 CD2_10 CE2_10 179.2(19)
CG_10 CD1_10 CE1_10 CZ5_10 175(3)
CG_10 CD1_10 CE1_10 CZ1_10 7(3)
CG_10 CD2_10 CE2_10 CZ1_10 0(5)
CZ5_10 CE1_10 CZ1_10 CE2_10 -172(3)
CD1_10 CE1_10 CZ1_10 CE2_10 -3(5)
CZ5_10 CE1_10 CZ1_10 CZ2_10 10(5)
CD1_10 CE1_10 CZ1_10 CZ2_10 180(3)
CD2_10 CE2_10 CZ1_10 CE1_10 -1(5)
CD2_10 CE2_10 CZ1_10 CZ2_10 177(3)
CE1_10 CZ1_10 CZ2_10 CZ3_10 -11(5)
CE2_10 CZ1_10 CZ2_10 CZ3_10 172(3)
CZ1_10 CZ2_10 CZ3_10 CZ4_10 7(5)
CZ2_10 CZ3_10 CZ4_10 CZ5_10 -5(6)
CD1_10 CE1_10 CZ5_10 CZ4_10 -175(3)
CZ1_10 CE1_10 CZ5_10 CZ4_10 -6(5)
CZ3_10 CZ4_10 CZ5_10 CE1_10 5(7)
N_10 CA_10 CB_10 CG_10 -172.2(13)
C_10 CA_10 CB_10 CG_10 -46.0(17)
CB_10 CA_10 CB_10 CG_10 177(6)
CA_10 CB_10 CG_10 CD1_10 108.8(17)
CA_10 CB_10 CG_10 CD2_10 -73.6(16)
CD2_10 CG_10 CD1_10 CE1_10 0(2)
CB_10 CG_10 CD1_10 CE1_10 177.7(15)
CD1_10 CG_10 CD2_10 CE2_10 -3(3)
CB_10 CG_10 CD2_10 CE2_10 179(2)
CG_10 CD1_10 CE1_10 CZ5_10 174(2)
CG_10 CD1_10 CE1_10 CZ1_10 7(3)
CG_10 CD2_10 CE2_10 CZ1_10 -1(5)
CD2_10 CE2_10 CZ1_10 CZ2_10 -180(3)
CD2_10 CE2_10 CZ1_10 CE1_10 7(5)
CZ5_10 CE1_10 CZ1_10 CZ2_10 8(4)
CD1_10 CE1_10 CZ1_10 CZ2_10 176(3)
CZ5_10 CE1_10 CZ1_10 CE2_10 -178(3)
CD1_10 CE1_10 CZ1_10 CE2_10 -10(4)
CE2_10 CZ1_10 CZ2_10 CZ3_10 -175(4)
CE1_10 CZ1_10 CZ2_10 CZ3_10 -2(6)
CZ1_10 CZ2_10 CZ3_10 CZ4_10 1(6)
CZ2_10 CZ3_10 CZ4_10 CZ5_10 -7(6)
CD1_10 CE1_10 CZ5_10 CZ4_10 177(3)
CZ1_10 CE1_10 CZ5_10 CZ4_10 -16(5)
CZ3_10 CZ4_10 CZ5_10 CE1_10 15(6)
O2_22 C1_22 C2_22 F1_22 -157(2)
O1_22 C1_22 C2_22 F1_22 20(2)
O2_22 C1_22 C2_22 F2_22 77(2)
O1_22 C1_22 C2_22 F2_22 -106(2)
O2_22 C1_22 C2_22 F3_22 -34(3)
O1_22 C1_22 C2_22 F3_22 143(2)
O2_22 C1_22 C2_22 F1_22 -72(5)
O1_22 C1_22 C2_22 F1_22 109(5)
O2_22 C1_22 C2_22 F2_22 47(5)
O1_22 C1_22 C2_22 F2_22 -131(5)
O2_22 C1_22 C2_22 F3_22 161(5)
O1_22 C1_22 C2_22 F3_22 -17(5)
